data_7205025
loop_
_publ_author_name
'Nilges, Tom'
'Reiser, Sara'
'Hong, Jung Hoon'
'Gaudin, Etienne'
'Pfitzner, Arno'

_publ_section_exptl_refinement 298K
_publ_section_title
;
 Preparation, structural, Raman and impedance spectroscopic
 characterisation of the silver ion conductor (AgI)2Ag3SbS3
;
_journal_coden_ASTM PPCPFQ
_journal_issue 23
_journal_name_full 'Physical Chemistry Chemical Physics'
_journal_page_first 5888
_journal_page_last 5894
_journal_paper_doi 10.1039/b203556a
_journal_volume 4
_journal_year 2002
_chemical_formula_sum 'Ag5 I2 S3 Sb'
_chemical_formula_weight 1011.1
_space_group_IT_number 58
_symmetry_cell_setting orthorhombic
_symmetry_space_group_name_Hall '-P 2 2n'
_symmetry_space_group_name_H-M 'P n n m'
_cell_angle_alpha 90
_cell_angle_beta 90
_cell_angle_gamma 90
_cell_formula_units_Z 4
_cell_length_a 10.9674(8)
_cell_length_b 13.520(1)
_cell_length_c 7.7392(5)
_cell_measurement_radiation 'Mo k\a'
_cell_measurement_reflns_used 8000
_cell_measurement_temperature 298
_cell_measurement_theta_max 30.52
_cell_measurement_theta_min 3.00
_cell_measurement_wavelength 0.71073
_cell_volume 1147.56(14)
_computing_cell_refinement 'Stoe CELL using 8000 reflections'
_computing_data_collection 'Stoe IPDS'
_computing_data_reduction 'Stoe DISPLAY'
_computing_molecular_graphics 'DIAMOND and SCIAN'
_computing_publication_material 'Word 2000'
_computing_structure_refinement JANA98
_computing_structure_solution SHELXS
_diffrn_measured_fraction_theta_full 0.941
_diffrn_measured_fraction_theta_max 0.941
_diffrn_measurement_device 'imaging plate system'
_diffrn_measurement_device_type 'IPDS Stoe'
_diffrn_measurement_method '??integration method??'
_diffrn_radiation_probe x-ray
_diffrn_radiation_type 'Mo K\a'
_diffrn_radiation_wavelength 0.71073
_diffrn_reflns_av_R_equivalents 0.0394
_diffrn_reflns_av_sigmaI/netI 0.0210
_diffrn_reflns_limit_h_max 15
_diffrn_reflns_limit_h_min -15
_diffrn_reflns_limit_k_max 19
_diffrn_reflns_limit_k_min -19
_diffrn_reflns_limit_l_max 10
_diffrn_reflns_limit_l_min -10
_diffrn_reflns_number 17893
_diffrn_reflns_theta_full 30.42
_diffrn_reflns_theta_max 30.42
_diffrn_reflns_theta_min 3.03
_exptl_absorpt_coefficient_mu 16.548
_exptl_absorpt_correction_T_max 0.1524
_exptl_absorpt_correction_T_min 0.1053
_exptl_absorpt_correction_type gaussian
_exptl_crystal_colour yellow
_exptl_crystal_density_meas 5.85
_exptl_crystal_density_meas_temp 298
_exptl_crystal_description isometric
_exptl_crystal_F_000 1760
_exptl_crystal_size_max 0.31
_exptl_crystal_size_mid 0.20
_exptl_crystal_size_min 0.16
_refine_diff_density_max 0.64
_refine_diff_density_min -0.62
_refine_ls_extinction_coef 0.078(5)
_refine_ls_extinction_method 'B-C type 1 Lorentzian isotropic'
_refine_ls_goodness_of_fit_all 1.22
_refine_ls_goodness_of_fit_obs 1.09
_refine_ls_number_parameters 149
_refine_ls_number_reflns 1750
_refine_ls_R_factor_all 0.0337
_refine_ls_R_factor_gt 0.0199
_refine_ls_shift/esd_max 0.0017
_refine_ls_shift/esd_mean 0.0002
_refine_ls_structure_factor_coef Fsqd
_refine_ls_weighting_details w=1/(\s^2^(I)+0.0004I^2^)
_refine_ls_weighting_scheme sigma
_refine_ls_wR_factor_all 0.0434
_refine_ls_wR_factor_gt 0.0409
_reflns_limit_h_max 15
_reflns_limit_h_min 0
_reflns_limit_k_max 19
_reflns_limit_k_min 0
_reflns_limit_l_max 10
_reflns_limit_l_min 0
_reflns_number_observed 1278
_reflns_number_total 1750
_reflns_observed_criterion 3
_cod_data_source_file b203556a.cif
_cod_data_source_block 298K
_cod_depositor_comments
;
The following automatic conversions were performed:
'_diffrn_radiation_probe' value 'X-ray' changed to 'x-ray' according to
'/home/saulius/struct/CIF-dictionaries/cif_core.dic' dictionary named
'cif_core.dic' version 2.4.1 from 2010-06-29.

Automatic conversion script
Id: cif_fix_enum 1527 2010-12-29 10:47:43Z saulius 

 Updated bibliographic information.

 Antanas Vaitkus,
 2019-10-03
;
_cod_original_cell_volume 1147.6(2)
_cod_original_formula_sum 'Ag5 I2 Sb1 S3'
_cod_database_code 7205025

loop_
_symmetry_equiv_pos_site_id
_symmetry_equiv_pos_as_xyz
1 x,y,z
2 x,y,-z
3 1/2-x,1/2+y,1/2+z
4 1/2-x,1/2+y,1/2-z
5 -x,-y,-z
6 -x,-y,z
7 1/2+x,1/2-y,1/2-z
8 1/2+x,1/2-y,1/2+z

loop_
_atom_site_aniso_label
_atom_site_aniso_U_11
_atom_site_aniso_U_22
_atom_site_aniso_U_33
_atom_site_aniso_U_12
_atom_site_aniso_U_13
_atom_site_aniso_U_23
Ag1 0.109(1) 0.0496(6) 0.0735(9) -0.0137(6) -0.0154(6) -0.0194(5)
Ag2 0.126(9) 0.162(9) 0.0365(6) 0.102(9) 0 0
Ag2' 0.104(5) 0.061(4) 0.050(3) 0.035(5) 0 0
Ag2'' 0.08(2) 0.06(3) 0.14(4) 0.02(1) 0 0
Ag3 0.038(2) 0.086(2) 0.133(8) -0.007(2) -0.032(3) -0.014(4)
Ag3' 0.028(1) 0.064(2) 0.14(1) -0.008(1) 0 0
Ag4 0.043(1) 0.162(8) 0.202(6) -0.033(2) 0.009(2) -0.117(6)
Ag4' 0.048(4) 0.077(7) 0.134(7) -0.020(5) 0 0
I1 0.0335(2) 0.0554(2) 0.0389(2) 0.0031(2) 0 0
I2 0.0366(2) 0.0298(2) 0.0663(3) 0.0004(1) 0 0
Sb 0.0166(1) 0.0308(2) 0.0394(2) -0.0010(1) 0 0
S1 0.0294(5) 0.0225(5) 0.0355(7) -0.0029(4) 0 0
S2 0.0294(4) 0.0277(4) 0.0304(5) 0.0017(3) -0.0016(3) -0.0036(3)

loop_
_atom_site_label
_atom_site_type_symbol
_atom_site_symmetry_multiplicity
_atom_site_occupancy
_atom_site_fract_x
_atom_site_fract_y
_atom_site_fract_z
_atom_site_U_iso_or_equiv
Ag1 Ag 1 0.993(2) 0.2760(1) 0.23711(6) 0.2719(1) 0.0772(5)
Ag2 Ag 2 0.75(3) 0.212(2) 0.486(2) 0 0.108(4)
Ag2' Ag 2 0.24(3) 0.263(1) 0.536(1) 0 0.072(2)
Ag2'' Ag 2 0.023(3) 0.178(3) 0.379(3) 0 0.09(2)
Ag3 Ag 1 0.35(1) 0.006(1) 0.1398(7) -0.127(3) 0.086(3)
Ag3' Ag 2 0.32(2) 0.0204(5) 0.8683(5) 0 0.077(4)
Ag4 Ag 1 0.37(1) 0.5302(5) 0.446(1) 0.246(1) 0.136(3)
Ag4' Ag 2 0.24(6) 0.5 0.5 0.205(1) 0.087(3)
I1 I 2 1 0.55118(3) 0.28970(3) 0 0.0426(1)
I2 I 2 1 0.04473(3) 0.64370(3) 0 0.0442(1)
Sb Sb 2 1 0.31545(2) 0.99622(2) 0 0.02894(9)
S1 S 2 1 0.2091(1) 0.15325(8) 0 0.0291(3)
S2 S 1 1 0.30364(7) 0.42360(6) 0.2681(1) 0.0292(2)
Ag1d Ag 1 1 0.2733 0.2357 0.2798 0.037995
Ag2d Ag 2 1 0.211 0.4902 0 0.037995
Ag3d Ag 1 1 0.0024 0.1445 -0.1222 0.037995
Ag4d Ag 1 1 0.5313 0.443 0.2658 0.037995

loop_
_atom_type_symbol
_atom_type_oxidation_number
_atom_type_number_in_cell
_atom_type_scat_dispersion_real
_atom_type_scat_dispersion_imag
_atom_type_scat_source
_atom_type_scat_Cromer_Mann_a1
_atom_type_scat_Cromer_Mann_b1
_atom_type_scat_Cromer_Mann_a2
_atom_type_scat_Cromer_Mann_b2
_atom_type_scat_Cromer_Mann_a3
_atom_type_scat_Cromer_Mann_b3
_atom_type_scat_Cromer_Mann_a4
_atom_type_scat_Cromer_Mann_b4
_atom_type_scat_Cromer_Mann_c
Ag 0 40 -0.897 1.102 International_Tables_Vol_C 19.2808 0.6446 16.688499 7.4726 4.8045 24.6605 1.0463 99.815598 5.179
I 0 16 -0.474 1.812 International_Tables_Vol_C 20.1472 4.347 18.9949 0.3814 7.5138 27.766001 2.2735 66.877602 4.0712
Sb 0 8 -0.587 1.546 International_Tables_Vol_C 19.6418 5.3034 19.0455 0.4607 5.0371 27.9074 2.6827 75.282501 4.5909
S 0 24 0.125 0.123 International_Tables_Vol_C 6.9053 1.4679 5.2034 22.215099 1.4379 0.2536 1.5863 56.172001 0.8669

loop_
_geom_angle_atom_site_label_1
_geom_angle_atom_site_label_2
_geom_angle_atom_site_label_3
_geom_angle
_geom_angle_site_symmetry_1
_geom_angle_site_symmetry_2
_geom_angle_site_symmetry_3
Ag2' Ag1 Ag2'' 148.4(7) 3_545 . .
Ag2' Ag1 Ag3 75.2(3) 3_545 . 2_555
Ag2' Ag1 Ag3 114.4(4) 3_545 . 8_555
Ag2' Ag1 Ag3' 104.0(2) 3_545 . 3_545
Ag2' Ag1 I1 59.0(2) 3_545 . 7_455
Ag2' Ag1 I2 53.3(2) 3_545 . 3_545
Ag2' Ag1 S1 92.3(1) 3_545 . .
Ag2' Ag1 S2 147.9(1) 3_545 . .
Ag2' Ag1 Ag1d 41.6(7) 3_545 . .
Ag2' Ag1 Ag1d 56.9(1) 3_545 . 2_556
Ag2' Ag1 Ag3d 76.5(2) 3_545 . 2_555
Ag2' Ag1 Ag3d 113.3(2) 3_545 . 8_555
Ag2'' Ag1 Ag3 73.2(7) . . 2_555
Ag2'' Ag1 Ag3 97.0(8) . . 8_555
Ag2'' Ag1 Ag3' 105.5(7) . . 3_545
Ag2'' Ag1 I1 101.0(6) . . 7_455
Ag2'' Ag1 I2 157.8(7) . . 3_545
Ag2'' Ag1 S1 66.4(6) . . .
Ag2'' Ag1 S2 53.8(7) . . .
Ag2'' Ag1 Ag1d 129(1) . . .
Ag2'' Ag1 Ag1d 133.9(5) . . 2_556
Ag2'' Ag1 Ag3d 71.9(7) . . 2_555
Ag2'' Ag1 Ag3d 98.2(7) . . 8_555
Ag3 Ag1 Ag3 169.8(3) 2_555 . 8_555
Ag3 Ag1 Ag3' 161.8(3) 2_555 . 3_545
Ag3 Ag1 I1 56.3(3) 2_555 . 7_455
Ag3 Ag1 I2 127.7(2) 2_555 . 3_545
Ag3 Ag1 S1 45.4(3) 2_555 . .
Ag3 Ag1 S2 118.7(2) 2_555 . .
Ag3 Ag1 Ag1d 80(1) 2_555 . .
Ag3 Ag1 Ag1d 108.5(3) 2_555 . 2_556
Ag3 Ag1 Ag3d 1.3(2) 2_555 . 2_555
Ag3 Ag1 Ag3d 170.8(2) 2_555 . 8_555
Ag3 Ag1 Ag3 169.8(3) 8_555 . 2_555
Ag3 Ag1 Ag3' 17.9(4) 8_555 . 3_545
Ag3 Ag1 I1 124.8(4) 8_555 . 7_455
Ag3 Ag1 I2 62.4(3) 8_555 . 3_545
Ag3 Ag1 S1 133.6(4) 8_555 . .
Ag3 Ag1 S2 51.4(2) 8_555 . .
Ag3 Ag1 Ag1d 105(1) 8_555 . .
Ag3 Ag1 Ag1d 76.1(4) 8_555 . 2_556
Ag3 Ag1 Ag3d 168.5(2) 8_555 . 2_555
Ag3 Ag1 Ag3d 1.2(3) 8_555 . 8_555
Ag3' Ag1 I1 107.22(6) 3_545 . 7_455
Ag3' Ag1 I2 57.6(1) 3_545 . 3_545
Ag3' Ag1 S1 151.41(7) 3_545 . .
Ag3' Ag1 S2 53.2(1) 3_545 . .
Ag3' Ag1 Ag1d 87.9(9) 3_545 . .
Ag3' Ag1 Ag1d 58.82(5) 3_545 . 2_556
Ag3' Ag1 Ag3d 161.32(9) 3_545 . 2_555
Ag3' Ag1 Ag3d 17.05(5) 3_545 . 8_555
I1 Ag1 I2 98.19(3) 7_455 . 3_545
I1 Ag1 S1 101.30(4) 7_455 . .
I1 Ag1 S2 102.77(4) 7_455 . .
I1 Ag1 Ag1d 29.6(9) 7_455 . .
I1 Ag1 Ag1d 54.16(2) 7_455 . 2_556
I1 Ag1 Ag3d 56.58(2) 7_455 . 2_555
I1 Ag1 Ag3d 124.15(3) 7_455 . 8_555
I2 Ag1 S1 120.57(4) 3_545 . .
I2 Ag1 S2 110.78(4) 3_545 . .
I2 Ag1 Ag1d 68.8(9) 3_545 . .
I2 Ag1 Ag1d 53.17(2) 3_545 . 2_556
I2 Ag1 Ag3d 129.02(3) 3_545 . 2_555
I2 Ag1 Ag3d 61.32(2) 3_545 . 8_555
S1 Ag1 S2 118.39(5) . . .
S1 Ag1 Ag1d 119.1(9) . . .
S1 Ag1 Ag1d 146.79(4) . . 2_556
S1 Ag1 Ag3d 45.42(3) . . 2_555
S1 Ag1 Ag3d 134.36(5) . . 8_555
S2 Ag1 Ag1d 109.2(7) . . .
S2 Ag1 Ag1d 91.03(3) . . 2_556
S2 Ag1 Ag3d 117.40(4) . . 2_555
S2 Ag1 Ag3d 52.27(3) . . 8_555
Ag1d Ag1 Ag1d 29.1(9) . . 2_556
Ag1d Ag1 Ag3d 80.3(9) . . 2_555
Ag1d Ag1 Ag3d 104.2(9) . . 8_555
Ag1d Ag1 Ag1d 29.1(9) 2_556 . .
Ag1d Ag1 Ag3d 109.05(3) 2_556 . 2_555
Ag1d Ag1 Ag3d 75.07(2) 2_556 . 8_555
Ag3d Ag1 Ag3d 169.49(3) 2_555 . 8_555
Ag3d Ag1 Ag3d 169.49(3) 8_555 . 2_555
Ag2' Ag2 Ag2'' 155(3) . . .
Ag2' Ag2 I2 80(2) . . .
Ag2' Ag2 I2 161(2) . . 5_565
Ag2' Ag2 S2 90(1) . . .
Ag2' Ag2 S2 90(1) . . 2_555
Ag2' Ag2 Ag2d 51(*) . . .
Ag2'' Ag2 I2 125(2) . . .
Ag2'' Ag2 I2 44(1) . . 5_565
Ag2'' Ag2 S2 77(1) . . .
Ag2'' Ag2 S2 77(1) . . 2_555
Ag2'' Ag2 Ag2d 154(*) . . .
I2 Ag2 I2 81.2(5) . . 5_565
I2 Ag2 S2 121.8(5) . . .
I2 Ag2 S2 121.8(5) . . 2_555
I2 Ag2 Ag2d 29(*) . . .
I2 Ag2 I2 81.2(5) 5_565 . .
I2 Ag2 S2 99.6(6) 5_565 . .
I2 Ag2 S2 99.6(6) 5_565 . 2_555
I2 Ag2 Ag2d 110(*) 5_565 . .
S2 Ag2 S2 115.5(9) . . 2_555
S2 Ag2 Ag2d 115(8) . . .
S2 Ag2 S2 115.5(9) 2_555 . .
S2 Ag2 Ag2d 115(8) 2_555 . .
Ag1 Ag2' Ag1 65.4(3) 3_554 . 4_555
Ag1 Ag2' Ag2 124(1) 3_554 . .
Ag1 Ag2' Ag2'' 135.3(7) 3_554 . .
Ag1 Ag2' Ag4 71.6(3) 3_554 . 5_665
Ag1 Ag2' Ag4 112.1(5) 3_554 . 6_665
Ag1 Ag2' Ag4' 121.2(4) 3_554 . .
Ag1 Ag2' Ag4' 87.9(3) 3_554 . 5_665
Ag1 Ag2' I1 57.1(2) 3_554 . 5_665
Ag1 Ag2' I2 57.1(2) 3_554 . .
Ag1 Ag2' S2 159.3(4) 3_554 . .
Ag1 Ag2' S2 94.4(1) 3_554 . 2_555
Ag1 Ag2' Ag1d 0.83(2) 3_554 . 3_554
Ag1 Ag2' Ag1d 64.7(3) 3_554 . 4_555
Ag1 Ag2' Ag2d 121.7(8) 3_554 . .
Ag1 Ag2' Ag4d 69.9(2) 3_554 . 5_665
Ag1 Ag2' Ag4d 112.4(4) 3_554 . 6_665
Ag1 Ag2' Ag1 65.4(3) 4_555 . 3_554
Ag1 Ag2' Ag2 124(1) 4_555 . .
Ag1 Ag2' Ag2'' 135.3(7) 4_555 . .
Ag1 Ag2' Ag4 112.1(5) 4_555 . 5_665
Ag1 Ag2' Ag4 71.6(3) 4_555 . 6_665
Ag1 Ag2' Ag4' 87.9(3) 4_555 . .
Ag1 Ag2' Ag4' 121.2(4) 4_555 . 5_665
Ag1 Ag2' I1 57.1(2) 4_555 . 5_665
Ag1 Ag2' I2 57.1(2) 4_555 . .
Ag1 Ag2' S2 94.4(1) 4_555 . .
Ag1 Ag2' S2 159.3(4) 4_555 . 2_555
Ag1 Ag2' Ag1d 64.7(3) 4_555 . 3_554
Ag1 Ag2' Ag1d 0.83(2) 4_555 . 4_555
Ag1 Ag2' Ag2d 121.7(8) 4_555 . .
Ag1 Ag2' Ag4d 112.4(4) 4_555 . 5_665
Ag1 Ag2' Ag4d 69.9(2) 4_555 . 6_665
Ag2 Ag2' Ag2'' 16(2) . . .
Ag2 Ag2' Ag4 123(1) . . 5_665
Ag2 Ag2' Ag4 123(1) . . 6_665
Ag2 Ag2' Ag4' 114(2) . . .
Ag2 Ag2' Ag4' 114(2) . . 5_665
Ag2 Ag2' I1 178(2) . . 5_665
Ag2 Ag2' I2 82(2) . . .
Ag2 Ag2' S2 70(1) . . .
Ag2 Ag2' S2 70(1) . . 2_555
Ag2 Ag2' Ag1d 125(1) . . 3_554
Ag2 Ag2' Ag1d 125(1) . . 4_555
Ag2 Ag2' Ag2d 3(2) . . .
Ag2 Ag2' Ag4d 123(1) . . 5_665
Ag2 Ag2' Ag4d 123(1) . . 6_665
Ag2'' Ag2' Ag4 112.4(8) . . 5_665
Ag2'' Ag2' Ag4 112.4(8) . . 6_665
Ag2'' Ag2' Ag4' 101.1(9) . . .
Ag2'' Ag2' Ag4' 101.1(9) . . 5_665
Ag2'' Ag2' I1 163(1) . . 5_665
Ag2'' Ag2' I2 98(1) . . .
Ag2'' Ag2' S2 62.3(5) . . .
Ag2'' Ag2' S2 62.3(5) . . 2_555
Ag2'' Ag2' Ag1d 136.1(7) . . 3_554
Ag2'' Ag2' Ag1d 136.1(7) . . 4_555
Ag2'' Ag2' Ag2d 19(1) . . .
Ag2'' Ag2' Ag4d 112.3(7) . . 5_665
Ag2'' Ag2' Ag4d 112.3(7) . . 6_665
Ag4 Ag2' Ag4 79.6(4) 5_665 . 6_665
Ag4 Ag2' Ag4' 72.4(4) 5_665 . .
Ag4 Ag2' Ag4' 16.3(3) 5_665 . 5_665
Ag4 Ag2' I1 55.8(3) 5_665 . 5_665
Ag4 Ag2' I2 127.5(4) 5_665 . .
Ag4 Ag2' S2 115.2(5) 5_665 . .
Ag4 Ag2' S2 53.7(3) 5_665 . 2_555
Ag4 Ag2' Ag1d 71.7(3) 5_665 . 3_554
Ag4 Ag2' Ag1d 111.3(5) 5_665 . 4_555
Ag4 Ag2' Ag2d 125.2(8) 5_665 . .
Ag4 Ag2' Ag4d 2.4(2) 5_665 . 5_665
Ag4 Ag2' Ag4d 81.9(4) 5_665 . 6_665
Ag4 Ag2' Ag4 79.6(4) 6_665 . 5_665
Ag4 Ag2' Ag4' 16.3(3) 6_665 . .
Ag4 Ag2' Ag4' 72.4(4) 6_665 . 5_665
Ag4 Ag2' I1 55.8(3) 6_665 . 5_665
Ag4 Ag2' I2 127.5(4) 6_665 . .
Ag4 Ag2' S2 53.7(3) 6_665 . .
Ag4 Ag2' S2 115.2(5) 6_665 . 2_555
Ag4 Ag2' Ag1d 111.3(5) 6_665 . 3_554
Ag4 Ag2' Ag1d 71.7(3) 6_665 . 4_555
Ag4 Ag2' Ag2d 125.2(8) 6_665 . .
Ag4 Ag2' Ag4d 81.9(4) 6_665 . 5_665
Ag4 Ag2' Ag4d 2.4(2) 6_665 . 6_665
Ag4' Ag2' Ag4' 61.9(3) . . 5_665
Ag4' Ag2' I1 64.3(3) . . 5_665
Ag4' Ag2' I2 143.3(3) . . .
Ag4' Ag2' S2 49.8(2) . . .
Ag4' Ag2' S2 99.9(4) . . 2_555
Ag4' Ag2' Ag1d 120.5(4) . . 3_554
Ag4' Ag2' Ag1d 87.9(3) . . 4_555
Ag4' Ag2' Ag2d 116.9(9) . . .
Ag4' Ag2' Ag4d 74.8(3) . . 5_665
Ag4' Ag2' Ag4d 18.1(1) . . 6_665
Ag4' Ag2' Ag4' 61.9(3) 5_665 . .
Ag4' Ag2' I1 64.3(3) 5_665 . 5_665
Ag4' Ag2' I2 143.3(3) 5_665 . .
Ag4' Ag2' S2 99.9(4) 5_665 . .
Ag4' Ag2' S2 49.8(2) 5_665 . 2_555
Ag4' Ag2' Ag1d 87.9(3) 5_665 . 3_554
Ag4' Ag2' Ag1d 120.5(4) 5_665 . 4_555
Ag4' Ag2' Ag2d 116.9(9) 5_665 . .
Ag4' Ag2' Ag4d 18.1(1) 5_665 . 5_665
Ag4' Ag2' Ag4d 74.8(3) 5_665 . 6_665
I1 Ag2' I2 99.6(4) 5_665 . .
I1 Ag2' S2 109.1(3) 5_665 . .
I1 Ag2' S2 109.1(3) 5_665 . 2_555
I1 Ag2' Ag1d 56.4(2) 5_665 . 3_554
I1 Ag2' Ag1d 56.4(2) 5_665 . 4_555
I1 Ag2' Ag2d 178(1) 5_665 . .
I1 Ag2' Ag4d 56.5(2) 5_665 . 5_665
I1 Ag2' Ag4d 56.5(2) 5_665 . 6_665
I2 Ag2' S2 116.7(3) . . .
I2 Ag2' S2 116.7(3) . . 2_555
I2 Ag2' Ag1d 57.2(2) . . 3_554
I2 Ag2' Ag1d 57.2(2) . . 4_555
I2 Ag2' Ag2d 78.9(9) . . .
I2 Ag2' Ag4d 125.5(3) . . 5_665
I2 Ag2' Ag4d 125.5(3) . . 6_665
S2 Ag2' S2 105.3(5) . . 2_555
S2 Ag2' Ag1d 158.5(4) . . 3_554
S2 Ag2' Ag1d 95.1(1) . . 4_555
S2 Ag2' Ag2d 71.7(6) . . .
S2 Ag2' Ag4d 117.4(5) . . 5_665
S2 Ag2' Ag4d 52.7(2) . . 6_665
S2 Ag2' S2 105.3(5) 2_555 . .
S2 Ag2' Ag1d 95.1(1) 2_555 . 3_554
S2 Ag2' Ag1d 158.5(4) 2_555 . 4_555
S2 Ag2' Ag2d 71.7(6) 2_555 . .
S2 Ag2' Ag4d 52.7(2) 2_555 . 5_665
S2 Ag2' Ag4d 117.4(5) 2_555 . 6_665
Ag1d Ag2' Ag1d 64.0(3) 3_554 . 4_555
Ag1d Ag2' Ag2d 122.4(9) 3_554 . .
Ag1d Ag2' Ag4d 70.0(2) 3_554 . 5_665
Ag1d Ag2' Ag4d 111.6(4) 3_554 . 6_665
Ag1d Ag2' Ag1d 64.0(3) 4_555 . 3_554
Ag1d Ag2' Ag2d 122.4(9) 4_555 . .
Ag1d Ag2' Ag4d 111.6(4) 4_555 . 5_665
Ag1d Ag2' Ag4d 70.0(2) 4_555 . 6_665
Ag2d Ag2' Ag4d 124.4(7) . . 5_665
Ag2d Ag2' Ag4d 124.4(7) . . 6_665
Ag4d Ag2' Ag4d 84.2(3) 5_665 . 6_665
Ag4d Ag2' Ag4d 84.2(3) 6_665 . 5_665
Ag1 Ag2'' Ag1 88(1) . . 2_555
Ag1 Ag2'' Ag2 121(1) . . .
Ag1 Ag2'' Ag2' 115.9(9) . . .
Ag1 Ag2'' I2 106(1) . . 5_565
Ag1 Ag2'' S1 48.4(6) . . .
Ag1 Ag2'' S2 53.1(4) . . .
Ag1 Ag2'' S2 121(1) . . 2_555
Ag1 Ag2'' Ag1d 1.02(2) . . .
Ag1 Ag2'' Ag1d 88(1) . . 2_555
Ag1 Ag2'' Ag2d 122(1) . . .
Ag1 Ag2'' Ag1 88(1) 2_555 . .
Ag1 Ag2'' Ag2 121(1) 2_555 . .
Ag1 Ag2'' Ag2' 115.9(9) 2_555 . .
Ag1 Ag2'' I2 106(1) 2_555 . 5_565
Ag1 Ag2'' S1 48.4(6) 2_555 . .
Ag1 Ag2'' S2 121(1) 2_555 . .
Ag1 Ag2'' S2 53.1(4) 2_555 . 2_555
Ag1 Ag2'' Ag1d 88(1) 2_555 . .
Ag1 Ag2'' Ag1d 1.02(2) 2_555 . 2_555
Ag1 Ag2'' Ag2d 122(1) 2_555 . .
Ag2 Ag2'' Ag2' 9(1) . . .
Ag2 Ag2'' I2 111(2) . . 5_565
Ag2 Ag2'' S1 159(2) . . .
Ag2 Ag2'' S2 69(1) . . .
Ag2 Ag2'' S2 69(1) . . 2_555
Ag2 Ag2'' Ag1d 122(1) . . .
Ag2 Ag2'' Ag1d 122(1) . . 2_555
Ag2 Ag2'' Ag2d 1.0(9) . . .
Ag2' Ag2'' I2 121(2) . . 5_565
Ag2' Ag2'' S1 150(1) . . .
Ag2' Ag2'' S2 64.4(8) . . .
Ag2' Ag2'' S2 64.4(8) . . 2_555
Ag2' Ag2'' Ag1d 116.1(9) . . .
Ag2' Ag2'' Ag1d 116.1(9) . . 2_555
Ag2' Ag2'' Ag2d 10.1(6) . . .
I2 Ag2'' S1 89(1) 5_565 . .
I2 Ag2'' S2 124.2(7) 5_565 . .
I2 Ag2'' S2 124.2(7) 5_565 . 2_555
I2 Ag2'' Ag1d 105(1) 5_565 . .
I2 Ag2'' Ag1d 105(1) 5_565 . 2_555
I2 Ag2'' Ag2d 110(2) 5_565 . .
S1 Ag2'' S2 100(1) . . .
S1 Ag2'' S2 100(1) . . 2_555
S1 Ag2'' Ag1d 48.7(6) . . .
S1 Ag2'' Ag1d 48.7(6) . . 2_555
S1 Ag2'' Ag2d 160(2) . . .
S2 Ag2'' S2 108(1) . . 2_555
S2 Ag2'' Ag1d 53.0(4) . . .
S2 Ag2'' Ag1d 122(1) . . 2_555
S2 Ag2'' Ag2d 69.2(9) . . .
S2 Ag2'' S2 108(1) 2_555 . .
S2 Ag2'' Ag1d 122(1) 2_555 . .
S2 Ag2'' Ag1d 53.0(4) 2_555 . 2_555
S2 Ag2'' Ag2d 69.2(9) 2_555 . .
Ag1d Ag2'' Ag1d 89(1) . . 2_555
Ag1d Ag2'' Ag2d 122(1) . . .
Ag1d Ag2'' Ag1d 89(1) 2_555 . .
Ag1d Ag2'' Ag2d 122(1) 2_555 . .
Ag1 Ag3 Ag1 114.3(4) 2_555 . 8_454
Ag1 Ag3 Ag3 109.0(6) 2_555 . 2_555
Ag1 Ag3 Ag3' 126(1) 2_555 . 5_565
Ag1 Ag3 Ag4 111.3(5) 2_555 . 3_544
Ag1 Ag3 Ag4 111.7(4) 2_555 . 7_455
Ag1 Ag3 Ag4 86.0(6) 2_555 . 8_454
Ag1 Ag3 Ag4' 98.9(5) 2_555 . 3_544
Ag1 Ag3 I1 55.6(3) 2_555 . 7_454
Ag1 Ag3 I2 84.1(2) 2_555 . 5_565
Ag1 Ag3 S1 46.7(2) 2_555 . .
Ag1 Ag3 S2 142.0(8) 2_555 . 8_454
Ag1 Ag3 Ag1d 1.16(2) 2_555 . 2_555
Ag1 Ag3 Ag1d 114.9(4) 2_555 . 8_454
Ag1 Ag3 Ag3d 104(8) 2_555 . .
Ag1 Ag3 Ag3d 109.3(5) 2_555 . 2_555
Ag1 Ag3 Ag4d 113.0(5) 2_555 . 3_544
Ag1 Ag3 Ag4d 111.3(4) 2_555 . 7_455
Ag1 Ag3 Ag4d 86.7(6) 2_555 . 8_454
Ag1 Ag3 Ag1 114.3(4) 8_454 . 2_555
Ag1 Ag3 Ag3 104.5(6) 8_454 . 2_555
Ag1 Ag3 Ag3' 94.1(7) 8_454 . 5_565
Ag1 Ag3 Ag4 107.2(5) 8_454 . 3_544
Ag1 Ag3 Ag4 119.6(5) 8_454 . 7_455
Ag1 Ag3 Ag4 112.5(9) 8_454 . 8_454
Ag1 Ag3 Ag4' 106.0(6) 8_454 . 3_544
Ag1 Ag3 I1 74.4(4) 8_454 . 7_454
Ag1 Ag3 I2 55.8(2) 8_454 . 5_565
Ag1 Ag3 S1 143.0(4) 8_454 . .
Ag1 Ag3 S2 52.3(2) 8_454 . 8_454
Ag1 Ag3 Ag1d 113.9(4) 8_454 . 2_555
Ag1 Ag3 Ag1d 1.24(2) 8_454 . 8_454
Ag1 Ag3 Ag3d 50(*) 8_454 . .
Ag1 Ag3 Ag3d 102.5(5) 8_454 . 2_555
Ag1 Ag3 Ag4d 108.3(4) 8_454 . 3_544
Ag1 Ag3 Ag4d 120.2(5) 8_454 . 7_455
Ag1 Ag3 Ag4d 115.7(9) 8_454 . 8_454
Ag3 Ag3 Ag3' 17.3(6) 2_555 . 5_565
Ag3 Ag3 Ag4 110.3(6) 2_555 . 3_544
Ag3 Ag3 Ag4 21.9(4) 2_555 . 7_455
Ag3 Ag3 Ag4 129.5(9) 2_555 . 8_454
Ag3 Ag3 Ag4' 124.5(7) 2_555 . 3_544
Ag3 Ag3 I1 159.6(5) 2_555 . 7_454
Ag3 Ag3 I2 71.7(5) 2_555 . 5_565
Ag3 Ag3 S1 66.2(6) 2_555 . .
Ag3 Ag3 S2 108.8(7) 2_555 . 8_454
Ag3 Ag3 Ag1d 110.2(6) 2_555 . 2_555
Ag3 Ag3 Ag1d 103.2(6) 2_555 . 8_454
Ag3 Ag3 Ag3d 62(*) 2_555 . .
Ag3 Ag3 Ag3d 2.2(3) 2_555 . 2_555
Ag3 Ag3 Ag4d 107.1(6) 2_555 . 3_544
Ag3 Ag3 Ag4d 22.4(3) 2_555 . 7_455
Ag3 Ag3 Ag4d 125.6(9) 2_555 . 8_454
Ag3' Ag3 Ag4 101.2(7) 5_565 . 3_544
Ag3' Ag3 Ag4 25.7(6) 5_565 . 7_455
Ag3' Ag3 Ag4 125(1) 5_565 . 8_454
Ag3' Ag3 Ag4' 116.4(8) 5_565 . 3_544
Ag3' Ag3 I1 166.5(8) 5_565 . 7_454
Ag3' Ag3 I2 75.6(7) 5_565 . 5_565
Ag3' Ag3 S1 83(1) 5_565 . .
Ag3' Ag3 S2 91.5(7) 5_565 . 8_454
Ag3' Ag3 Ag1d 128(1) 5_565 . 2_555
Ag3' Ag3 Ag1d 92.9(7) 5_565 . 8_454
Ag3' Ag3 Ag3d 60(*) 5_565 . .
Ag3' Ag3 Ag3d 17.1(5) 5_565 . 2_555
Ag3' Ag3 Ag4d 98.0(7) 5_565 . 3_544
Ag3' Ag3 Ag4d 26.3(6) 5_565 . 7_455
Ag3' Ag3 Ag4d 122(1) 5_565 . 8_454
Ag4 Ag3 Ag4 89.8(5) 3_544 . 7_455
Ag4 Ag3 Ag4 26.7(5) 3_544 . 8_454
Ag4 Ag3 Ag4' 15.3(3) 3_544 . 3_544
Ag4 Ag3 I1 89.1(6) 3_544 . 7_454
Ag4 Ag3 I2 161.7(4) 3_544 . 5_565
Ag4 Ag3 S1 109.6(4) 3_544 . .
Ag4 Ag3 S2 56.5(3) 3_544 . 8_454
Ag4 Ag3 Ag1d 110.6(5) 3_544 . 2_555
Ag4 Ag3 Ag1d 107.7(4) 3_544 . 8_454
Ag4 Ag3 Ag3d 144(7) 3_544 . .
Ag4 Ag3 Ag3d 112.0(6) 3_544 . 2_555
Ag4 Ag3 Ag4d 3.2(2) 3_544 . 3_544
Ag4 Ag3 Ag4d 89.5(4) 3_544 . 7_455
Ag4 Ag3 Ag4d 25.1(3) 3_544 . 8_454
Ag4 Ag3 Ag4 89.8(5) 7_455 . 3_544
Ag4 Ag3 Ag4 107.6(8) 7_455 . 8_454
Ag4 Ag3 Ag4' 103.1(5) 7_455 . 3_544
Ag4 Ag3 I1 165.5(4) 7_455 . 7_454
Ag4 Ag3 I2 93.6(6) 7_455 . 5_565
Ag4 Ag3 S1 64.9(4) 7_455 . .
Ag4 Ag3 S2 104.4(5) 7_455 . 8_454
Ag4 Ag3 Ag1d 112.7(4) 7_455 . 2_555
Ag4 Ag3 Ag1d 118.4(5) 7_455 . 8_454
Ag4 Ag3 Ag3d 83(*) 7_455 . .
Ag4 Ag3 Ag3d 24.0(3) 7_455 . 2_555
Ag4 Ag3 Ag4d 86.6(4) 7_455 . 3_544
Ag4 Ag3 Ag4d 0.6(2) 7_455 . 7_455
Ag4 Ag3 Ag4d 103.7(7) 7_455 . 8_454
Ag4 Ag3 Ag4 26.7(5) 8_454 . 3_544
Ag4 Ag3 Ag4 107.6(8) 8_454 . 7_455
Ag4 Ag3 Ag4' 13.0(3) 8_454 . 3_544
Ag4 Ag3 I1 66.9(8) 8_454 . 7_454
Ag4 Ag3 I2 159(1) 8_454 . 5_565
Ag4 Ag3 S1 98.8(5) 8_454 . .
Ag4 Ag3 S2 72.1(5) 8_454 . 8_454
Ag4 Ag3 Ag1d 85.2(6) 8_454 . 2_555
Ag4 Ag3 Ag1d 113.5(9) 8_454 . 8_454
Ag4 Ag3 Ag3d 162(*) 8_454 . .
Ag4 Ag3 Ag3d 131.6(9) 8_454 . 2_555
Ag4 Ag3 Ag4d 29.3(4) 8_454 . 3_544
Ag4 Ag3 Ag4d 107.1(7) 8_454 . 7_455
Ag4 Ag3 Ag4d 4.0(4) 8_454 . 8_454
Ag4' Ag3 I1 74.3(6) 3_544 . 7_454
Ag4' Ag3 I2 160.3(8) 3_544 . 5_565
Ag4' Ag3 S1 108.3(4) 3_544 . .
Ag4' Ag3 S2 60.8(3) 3_544 . 8_454
Ag4' Ag3 Ag1d 98.1(5) 3_544 . 2_555
Ag4' Ag3 Ag1d 106.9(6) 3_544 . 8_454
Ag4' Ag3 Ag3d 152(9) 3_544 . .
Ag4' Ag3 Ag3d 126.3(6) 3_544 . 2_555
Ag4' Ag3 Ag4d 18.4(2) 3_544 . 3_544
Ag4' Ag3 Ag4d 102.8(5) 3_544 . 7_455
Ag4' Ag3 Ag4d 13.1(2) 3_544 . 8_454
I1 Ag3 I2 91.9(3) 7_454 . 5_565
I1 Ag3 S1 101.9(5) 7_454 . .
I1 Ag3 S2 86.9(6) 7_454 . 8_454
I1 Ag3 Ag1d 54.6(3) 7_454 . 2_555
I1 Ag3 Ag1d 75.6(4) 7_454 . 8_454
I1 Ag3 Ag3d 106(*) 7_454 . .
I1 Ag3 Ag3d 158.3(5) 7_454 . 2_555
I1 Ag3 Ag4d 92.3(6) 7_454 . 3_544
I1 Ag3 Ag4d 165.0(4) 7_454 . 7_455
I1 Ag3 Ag4d 70.5(8) 7_454 . 8_454
I2 Ag3 S1 88.0(4) 5_565 . .
I2 Ag3 S2 105.3(3) 5_565 . 8_454
I2 Ag3 Ag1d 84.6(2) 5_565 . 2_555
I2 Ag3 Ag1d 55.1(2) 5_565 . 8_454
I2 Ag3 Ag3d 20(8) 5_565 . .
I2 Ag3 Ag3d 69.6(4) 5_565 . 2_555
I2 Ag3 Ag4d 161.5(4) 5_565 . 3_544
I2 Ag3 Ag4d 94.1(5) 5_565 . 7_455
I2 Ag3 Ag4d 162(1) 5_565 . 8_454
S1 Ag3 S2 163.9(5) . . 8_454
S1 Ag3 Ag1d 47.8(2) . . 2_555
S1 Ag3 Ag1d 142.5(4) . . 8_454
S1 Ag3 Ag3d 99(*) . . .
S1 Ag3 Ag3d 67.2(5) . . 2_555
S1 Ag3 Ag4d 108.7(3) . . 3_544
S1 Ag3 Ag4d 64.6(4) . . 7_455
S1 Ag3 Ag4d 96.5(5) . . 8_454
S2 Ag3 Ag1d 140.9(8) 8_454 . 2_555
S2 Ag3 Ag1d 52.6(2) 8_454 . 8_454
S2 Ag3 Ag3d 91(8) 8_454 . .
S2 Ag3 Ag3d 108.5(6) 8_454 . 2_555
S2 Ag3 Ag4d 57.0(2) 8_454 . 3_544
S2 Ag3 Ag4d 104.7(5) 8_454 . 7_455
S2 Ag3 Ag4d 73.6(5) 8_454 . 8_454
Ag1d Ag3 Ag1d 114.5(4) 2_555 . 8_454
Ag1d Ag3 Ag3d 105(8) 2_555 . .
Ag1d Ag3 Ag3d 110.4(5) 2_555 . 2_555
Ag1d Ag3 Ag4d 112.4(5) 2_555 . 3_544
Ag1d Ag3 Ag4d 112.3(4) 2_555 . 7_455
Ag1d Ag3 Ag4d 85.9(6) 2_555 . 8_454
Ag1d Ag3 Ag1d 114.5(4) 8_454 . 2_555
Ag1d Ag3 Ag3d 49(*) 8_454 . .
Ag1d Ag3 Ag3d 101.3(5) 8_454 . 2_555
Ag1d Ag3 Ag4d 108.8(4) 8_454 . 3_544
Ag1d Ag3 Ag4d 119.0(5) 8_454 . 7_455
Ag1d Ag3 Ag4d 116.7(9) 8_454 . 8_454
Ag3d Ag3 Ag3d 60(*) . . 2_555
Ag3d Ag3 Ag4d 143(7) . . 3_544
Ag3d Ag3 Ag4d 83(*) . . 7_455
Ag3d Ag3 Ag4d 164(*) . . 8_454
Ag3d Ag3 Ag3d 60(*) 2_555 . .
Ag3d Ag3 Ag4d 108.8(5) 2_555 . 3_544
Ag3d Ag3 Ag4d 24.5(2) 2_555 . 7_455
Ag3d Ag3 Ag4d 127.7(9) 2_555 . 8_454
Ag4d Ag3 Ag4d 86.3(3) 3_544 . 7_455
Ag4d Ag3 Ag4d 27.4(3) 3_544 . 8_454
Ag4d Ag3 Ag4d 86.3(3) 7_455 . 3_544
Ag4d Ag3 Ag4d 103.2(7) 7_455 . 8_454
Ag4d Ag3 Ag4d 27.4(3) 8_454 . 3_544
Ag4d Ag3 Ag4d 103.2(7) 8_454 . 7_455
Ag1 Ag3' Ag1 63.5(1) 3_554 . 4_555
Ag1 Ag3' Ag3 129.1(7) 3_554 . 5_565
Ag1 Ag3' Ag3 68.1(7) 3_554 . 6_565
Ag1 Ag3' Ag4 87.2(3) 3_554 . 3_554
Ag1 Ag3' Ag4 135.9(2) 3_554 . 7_465
Ag1 Ag3' Ag4 148.6(2) 3_554 . 4_555
Ag1 Ag3' Ag4 94.0(2) 3_554 . 8_464
Ag1 Ag3' Ag4' 87.8(1) 3_554 . 3_554
Ag1 Ag3' Ag4' 142.1(2) 3_554 . 7_465
Ag1 Ag3' I2 54.2(1) 3_554 . .
Ag1 Ag3' S1 126.9(2) 3_554 . 5_565
Ag1 Ag3' S2 47.97(7) 3_554 . 3_554
Ag1 Ag3' S2 91.2(1) 3_554 . 4_555
Ag1 Ag3' Ag1d 1.20(2) 3_554 . 3_554
Ag1 Ag3' Ag1d 62.3(1) 3_554 . 4_555
Ag1 Ag3' Ag3d 125.2(4) 3_554 . 5_565
Ag1 Ag3' Ag3d 64.8(3) 3_554 . 6_565
Ag1 Ag3' Ag4d 88.87(8) 3_554 . 3_554
Ag1 Ag3' Ag4d 135.2(2) 3_554 . 7_465
Ag1 Ag3' Ag4d 150.2(2) 3_554 . 4_555
Ag1 Ag3' Ag4d 95.79(8) 3_554 . 8_464
Ag1 Ag3' Ag1 63.5(1) 4_555 . 3_554
Ag1 Ag3' Ag3 68.1(7) 4_555 . 5_565
Ag1 Ag3' Ag3 129.1(7) 4_555 . 6_565
Ag1 Ag3' Ag4 148.6(2) 4_555 . 3_554
Ag1 Ag3' Ag4 94.0(2) 4_555 . 7_465
Ag1 Ag3' Ag4 87.2(3) 4_555 . 4_555
Ag1 Ag3' Ag4 135.9(2) 4_555 . 8_464
Ag1 Ag3' Ag4' 142.1(2) 4_555 . 3_554
Ag1 Ag3' Ag4' 87.8(1) 4_555 . 7_465
Ag1 Ag3' I2 54.2(1) 4_555 . .
Ag1 Ag3' S1 126.9(2) 4_555 . 5_565
Ag1 Ag3' S2 91.2(1) 4_555 . 3_554
Ag1 Ag3' S2 47.97(7) 4_555 . 4_555
Ag1 Ag3' Ag1d 62.3(1) 4_555 . 3_554
Ag1 Ag3' Ag1d 1.20(2) 4_555 . 4_555
Ag1 Ag3' Ag3d 64.8(3) 4_555 . 5_565
Ag1 Ag3' Ag3d 125.2(4) 4_555 . 6_565
Ag1 Ag3' Ag4d 150.2(2) 4_555 . 3_554
Ag1 Ag3' Ag4d 95.79(8) 4_555 . 7_465
Ag1 Ag3' Ag4d 88.87(8) 4_555 . 4_555
Ag1 Ag3' Ag4d 135.2(2) 4_555 . 8_464
Ag3 Ag3' Ag3 145(1) 5_565 . 6_565
Ag3 Ag3' Ag4 143.0(8) 5_565 . 3_554
Ag3 Ag3' Ag4 60.3(6) 5_565 . 7_465
Ag3 Ag3' Ag4 33.3(6) 5_565 . 4_555
Ag3 Ag3' Ag4 132.9(7) 5_565 . 8_464
Ag3 Ag3' Ag4' 142.6(7) 5_565 . 3_554
Ag3 Ag3' Ag4' 45.0(6) 5_565 . 7_465
Ag3 Ag3' I2 85.3(6) 5_565 . .
Ag3 Ag3' S1 73.2(7) 5_565 . 5_565
Ag3 Ag3' S2 148.3(8) 5_565 . 3_554
Ag3 Ag3' S2 66.4(7) 5_565 . 4_555
Ag3 Ag3' Ag1d 128.0(7) 5_565 . 3_554
Ag3 Ag3' Ag1d 69.2(7) 5_565 . 4_555
Ag3 Ag3' Ag3d 4.2(5) 5_565 . 5_565
Ag3 Ag3' Ag3d 145.1(9) 5_565 . 6_565
Ag3 Ag3' Ag4d 141.4(7) 5_565 . 3_554
Ag3 Ag3' Ag4d 62.9(6) 5_565 . 7_465
Ag3 Ag3' Ag4d 34.1(6) 5_565 . 4_555
Ag3 Ag3' Ag4d 130.5(7) 5_565 . 8_464
Ag3 Ag3' Ag3 145(1) 6_565 . 5_565
Ag3 Ag3' Ag4 33.3(6) 6_565 . 3_554
Ag3 Ag3' Ag4 132.9(7) 6_565 . 7_465
Ag3 Ag3' Ag4 143.0(8) 6_565 . 4_555
Ag3 Ag3' Ag4 60.3(6) 6_565 . 8_464
Ag3 Ag3' Ag4' 45.0(6) 6_565 . 3_554
Ag3 Ag3' Ag4' 142.6(7) 6_565 . 7_465
Ag3 Ag3' I2 85.3(6) 6_565 . .
Ag3 Ag3' S1 73.2(7) 6_565 . 5_565
Ag3 Ag3' S2 66.4(7) 6_565 . 3_554
Ag3 Ag3' S2 148.3(8) 6_565 . 4_555
Ag3 Ag3' Ag1d 69.2(7) 6_565 . 3_554
Ag3 Ag3' Ag1d 128.0(7) 6_565 . 4_555
Ag3 Ag3' Ag3d 145.1(9) 6_565 . 5_565
Ag3 Ag3' Ag3d 4.2(5) 6_565 . 6_565
Ag3 Ag3' Ag4d 34.1(6) 6_565 . 3_554
Ag3 Ag3' Ag4d 130.5(7) 6_565 . 7_465
Ag3 Ag3' Ag4d 141.4(7) 6_565 . 4_555
Ag3 Ag3' Ag4d 62.9(6) 6_565 . 8_464
Ag4 Ag3' Ag4 100.2(4) 3_554 . 7_465
Ag4 Ag3' Ag4 117.8(5) 3_554 . 4_555
Ag4 Ag3' Ag4 28.5(3) 3_554 . 8_464
Ag4 Ag3' Ag4' 13.7(3) 3_554 . 3_554
Ag4 Ag3' Ag4' 112.0(4) 3_554 . 7_465
Ag4 Ag3' I2 118.4(4) 3_554 . .
Ag4 Ag3' S1 79.2(2) 3_554 . 5_565
Ag4 Ag3' S2 59.0(2) 3_554 . 3_554
Ag4 Ag3' S2 127.4(4) 3_554 . 4_555
Ag4 Ag3' Ag1d 88.4(3) 3_554 . 3_554
Ag4 Ag3' Ag1d 147.4(2) 3_554 . 4_555
Ag4 Ag3' Ag3d 146.5(5) 3_554 . 5_565
Ag4 Ag3' Ag3d 37.2(4) 3_554 . 6_565
Ag4 Ag3' Ag4d 1.6(2) 3_554 . 3_554
Ag4 Ag3' Ag4d 97.6(4) 3_554 . 7_465
Ag4 Ag3' Ag4d 116.3(4) 3_554 . 4_555
Ag4 Ag3' Ag4d 30.9(3) 3_554 . 8_464
Ag4 Ag3' Ag4 100.2(4) 7_465 . 3_554
Ag4 Ag3' Ag4 28.5(3) 7_465 . 4_555
Ag4 Ag3' Ag4 76.0(3) 7_465 . 8_464
Ag4 Ag3' Ag4' 90.3(3) 7_465 . 3_554
Ag4 Ag3' Ag4' 15.4(2) 7_465 . 7_465
Ag4 Ag3' I2 141.4(2) 7_465 . .
Ag4 Ag3' S1 97.1(2) 7_465 . 5_565
Ag4 Ag3' S2 99.5(2) 7_465 . 3_554
Ag4 Ag3' S2 50.1(2) 7_465 . 4_555
Ag4 Ag3' Ag1d 135.3(2) 7_465 . 3_554
Ag4 Ag3' Ag1d 94.9(2) 7_465 . 4_555
Ag4 Ag3' Ag3d 63.9(4) 7_465 . 5_565
Ag4 Ag3' Ag3d 137.1(5) 7_465 . 6_565
Ag4 Ag3' Ag4d 99.1(3) 7_465 . 3_554
Ag4 Ag3' Ag4d 2.7(2) 7_465 . 7_465
Ag4 Ag3' Ag4d 28.4(2) 7_465 . 4_555
Ag4 Ag3' Ag4d 73.4(3) 7_465 . 8_464
Ag4 Ag3' Ag4 117.8(5) 4_555 . 3_554
Ag4 Ag3' Ag4 28.5(3) 4_555 . 7_465
Ag4 Ag3' Ag4 100.2(4) 4_555 . 8_464
Ag4 Ag3' Ag4' 112.0(4) 4_555 . 3_554
Ag4 Ag3' Ag4' 13.7(3) 4_555 . 7_465
Ag4 Ag3' I2 118.4(4) 4_555 . .
Ag4 Ag3' S1 79.2(2) 4_555 . 5_565
Ag4 Ag3' S2 127.4(4) 4_555 . 3_554
Ag4 Ag3' S2 59.0(2) 4_555 . 4_555
Ag4 Ag3' Ag1d 147.4(2) 4_555 . 3_554
Ag4 Ag3' Ag1d 88.4(3) 4_555 . 4_555
Ag4 Ag3' Ag3d 37.2(4) 4_555 . 5_565
Ag4 Ag3' Ag3d 146.5(5) 4_555 . 6_565
Ag4 Ag3' Ag4d 116.3(4) 4_555 . 3_554
Ag4 Ag3' Ag4d 30.9(3) 4_555 . 7_465
Ag4 Ag3' Ag4d 1.6(2) 4_555 . 4_555
Ag4 Ag3' Ag4d 97.6(4) 4_555 . 8_464
Ag4 Ag3' Ag4 28.5(3) 8_464 . 3_554
Ag4 Ag3' Ag4 76.0(3) 8_464 . 7_465
Ag4 Ag3' Ag4 100.2(4) 8_464 . 4_555
Ag4 Ag3' Ag4' 15.4(2) 8_464 . 3_554
Ag4 Ag3' Ag4' 90.3(3) 8_464 . 7_465
Ag4 Ag3' I2 141.4(2) 8_464 . .
Ag4 Ag3' S1 97.1(2) 8_464 . 5_565
Ag4 Ag3' S2 50.1(2) 8_464 . 3_554
Ag4 Ag3' S2 99.5(2) 8_464 . 4_555
Ag4 Ag3' Ag1d 94.9(2) 8_464 . 3_554
Ag4 Ag3' Ag1d 135.3(2) 8_464 . 4_555
Ag4 Ag3' Ag3d 137.1(5) 8_464 . 5_565
Ag4 Ag3' Ag3d 63.9(4) 8_464 . 6_565
Ag4 Ag3' Ag4d 28.4(2) 8_464 . 3_554
Ag4 Ag3' Ag4d 73.4(3) 8_464 . 7_465
Ag4 Ag3' Ag4d 99.1(3) 8_464 . 4_555
Ag4 Ag3' Ag4d 2.7(2) 8_464 . 8_464
Ag4' Ag3' Ag4' 103.7(3) 3_554 . 7_465
Ag4' Ag3' I2 128.1(2) 3_554 . .
Ag4' Ag3' S1 89.7(1) 3_554 . 5_565
Ag4' Ag3' S2 51.09(8) 3_554 . 3_554
Ag4' Ag3' S2 113.7(2) 3_554 . 4_555
Ag4' Ag3' Ag1d 88.9(1) 3_554 . 3_554
Ag4' Ag3' Ag1d 141.2(2) 3_554 . 4_555
Ag4' Ag3' Ag3d 146.7(5) 3_554 . 5_565
Ag4' Ag3' Ag3d 48.6(3) 3_554 . 6_565
Ag4' Ag3' Ag4d 13.91(8) 3_554 . 3_554
Ag4' Ag3' Ag4d 87.6(2) 3_554 . 7_465
Ag4' Ag3' Ag4d 110.8(3) 3_554 . 4_555
Ag4' Ag3' Ag4d 17.9(1) 3_554 . 8_464
Ag4' Ag3' Ag4' 103.7(3) 7_465 . 3_554
Ag4' Ag3' I2 128.1(2) 7_465 . .
Ag4' Ag3' S1 89.7(1) 7_465 . 5_565
Ag4' Ag3' S2 113.7(2) 7_465 . 3_554
Ag4' Ag3' S2 51.09(8) 7_465 . 4_555
Ag4' Ag3' Ag1d 141.2(2) 7_465 . 3_554
Ag4' Ag3' Ag1d 88.9(1) 7_465 . 4_555
Ag4' Ag3' Ag3d 48.6(3) 7_465 . 5_565
Ag4' Ag3' Ag3d 146.7(5) 7_465 . 6_565
Ag4' Ag3' Ag4d 110.8(3) 7_465 . 3_554
Ag4' Ag3' Ag4d 17.9(1) 7_465 . 7_465
Ag4' Ag3' Ag4d 13.91(8) 7_465 . 4_555
Ag4' Ag3' Ag4d 87.6(2) 7_465 . 8_464
I2 Ag3' S1 88.4(2) . . 5_565
I2 Ag3' S2 102.1(2) . . 3_554
I2 Ag3' S2 102.1(2) . . 4_555
I2 Ag3' Ag1d 53.7(1) . . 3_554
I2 Ag3' Ag1d 53.7(1) . . 4_555
I2 Ag3' Ag3d 81.3(4) . . 5_565
I2 Ag3' Ag3d 81.3(4) . . 6_565
I2 Ag3' Ag4d 119.4(2) . . 3_554
I2 Ag3' Ag4d 143.91(8) . . 7_465
I2 Ag3' Ag4d 119.4(2) . . 4_555
I2 Ag3' Ag4d 143.91(8) . . 8_464
S1 Ag3' S2 137.0(1) 5_565 . 3_554
S1 Ag3' S2 137.0(1) 5_565 . 4_555
S1 Ag3' Ag1d 127.5(2) 5_565 . 3_554
S1 Ag3' Ag1d 127.5(2) 5_565 . 4_555
S1 Ag3' Ag3d 74.3(3) 5_565 . 5_565
S1 Ag3' Ag3d 74.3(3) 5_565 . 6_565
S1 Ag3' Ag4d 78.0(1) 5_565 . 3_554
S1 Ag3' Ag4d 97.6(2) 5_565 . 7_465
S1 Ag3' Ag4d 78.0(1) 5_565 . 4_555
S1 Ag3' Ag4d 97.6(2) 5_565 . 8_464
S2 Ag3' S2 81.9(1) 3_554 . 4_555
S2 Ag3' Ag1d 48.50(7) 3_554 . 3_554
S2 Ag3' Ag1d 90.2(1) 3_554 . 4_555
S2 Ag3' Ag3d 148.1(3) 3_554 . 5_565
S2 Ag3' Ag3d 66.5(2) 3_554 . 6_565
S2 Ag3' Ag4d 60.37(8) 3_554 . 3_554
S2 Ag3' Ag4d 97.5(2) 3_554 . 7_465
S2 Ag3' Ag4d 127.6(3) 3_554 . 4_555
S2 Ag3' Ag4d 51.07(8) 3_554 . 8_464
S2 Ag3' S2 81.9(1) 4_555 . 3_554
S2 Ag3' Ag1d 90.2(1) 4_555 . 3_554
S2 Ag3' Ag1d 48.50(7) 4_555 . 4_555
S2 Ag3' Ag3d 66.5(2) 4_555 . 5_565
S2 Ag3' Ag3d 148.1(3) 4_555 . 6_565
S2 Ag3' Ag4d 127.6(3) 4_555 . 3_554
S2 Ag3' Ag4d 51.07(8) 4_555 . 7_465
S2 Ag3' Ag4d 60.37(8) 4_555 . 4_555
S2 Ag3' Ag4d 97.5(2) 4_555 . 8_464
Ag1d Ag3' Ag1d 61.1(1) 3_554 . 4_555
Ag1d Ag3' Ag3d 124.1(4) 3_554 . 5_565
Ag1d Ag3' Ag3d 66.0(3) 3_554 . 6_565
Ag1d Ag3' Ag4d 90.04(8) 3_554 . 3_554
Ag1d Ag3' Ag4d 134.8(2) 3_554 . 7_465
Ag1d Ag3' Ag4d 149.0(2) 3_554 . 4_555
Ag1d Ag3' Ag4d 96.65(8) 3_554 . 8_464
Ag1d Ag3' Ag1d 61.1(1) 4_555 . 3_554
Ag1d Ag3' Ag3d 66.0(3) 4_555 . 5_565
Ag1d Ag3' Ag3d 124.1(4) 4_555 . 6_565
Ag1d Ag3' Ag4d 149.0(2) 4_555 . 3_554
Ag1d Ag3' Ag4d 96.65(8) 4_555 . 7_465
Ag1d Ag3' Ag4d 90.04(8) 4_555 . 4_555
Ag1d Ag3' Ag4d 134.8(2) 4_555 . 8_464
Ag3d Ag3' Ag3d 144.3(6) 5_565 . 6_565
Ag3d Ag3' Ag4d 144.9(4) 5_565 . 3_554
Ag3d Ag3' Ag4d 66.5(3) 5_565 . 7_465
Ag3d Ag3' Ag4d 38.1(2) 5_565 . 4_555
Ag3d Ag3' Ag4d 134.7(4) 5_565 . 8_464
Ag3d Ag3' Ag3d 144.3(6) 6_565 . 5_565
Ag3d Ag3' Ag4d 38.1(2) 6_565 . 3_554
Ag3d Ag3' Ag4d 134.7(4) 6_565 . 7_465
Ag3d Ag3' Ag4d 144.9(4) 6_565 . 4_555
Ag3d Ag3' Ag4d 66.5(3) 6_565 . 8_464
Ag4d Ag3' Ag4d 96.6(2) 3_554 . 7_465
Ag4d Ag3' Ag4d 114.9(3) 3_554 . 4_555
Ag4d Ag3' Ag4d 30.68(9) 3_554 . 8_464
Ag4d Ag3' Ag4d 96.6(2) 7_465 . 3_554
Ag4d Ag3' Ag4d 30.68(9) 7_465 . 4_555
Ag4d Ag3' Ag4d 70.7(1) 7_465 . 8_464
Ag4d Ag3' Ag4d 114.9(3) 4_555 . 3_554
Ag4d Ag3' Ag4d 30.68(9) 4_555 . 7_465
Ag4d Ag3' Ag4d 96.6(2) 4_555 . 8_464
Ag4d Ag3' Ag4d 30.68(9) 8_464 . 3_554
Ag4d Ag3' Ag4d 70.7(1) 8_464 . 7_465
Ag4d Ag3' Ag4d 96.6(2) 8_464 . 4_555
Ag2' Ag4 Ag3 104.6(6) 5_665 . 3_555
Ag2' Ag4 Ag3 133.5(4) 5_665 . 7_555
Ag2' Ag4 Ag3 127.0(7) 5_665 . 8_555
Ag2' Ag4 Ag3' 140.4(4) 5_665 . 3_545
Ag2' Ag4 Ag3' 110.8(4) 5_665 . 7_565
Ag2' Ag4 Ag4 103.9(6) 5_665 . 6_665
Ag2' Ag4 Ag4' 89.3(8) 5_665 . .
Ag2' Ag4 I1 64.7(3) 5_665 . .
Ag2' Ag4 S1 87.6(3) 5_665 . 7_555
Ag2' Ag4 S2 144.1(4) 5_665 . .
Ag2' Ag4 S2 55.8(3) 5_665 . 6_665
Ag2' Ag4 Ag3d 104.1(4) 5_665 . 3_555
Ag2' Ag4 Ag3d 133.9(3) 5_665 . 7_555
Ag2' Ag4 Ag3d 127.5(6) 5_665 . 8_555
Ag2' Ag4 Ag4d 126(2) 5_665 . .
Ag2' Ag4 Ag4d 107.2(6) 5_665 . 6_665
Ag3 Ag4 Ag3 90.2(5) 3_555 . 7_555
Ag3 Ag4 Ag3 116.9(9) 3_555 . 8_555
Ag3 Ag4 Ag3' 95.3(6) 3_555 . 3_545
Ag3 Ag4 Ag3' 18.5(4) 3_555 . 7_565
Ag3 Ag4 Ag4 25.5(5) 3_555 . 6_665
Ag3 Ag4 Ag4' 44.6(9) 3_555 . .
Ag3 Ag4 I1 158.3(6) 3_555 . .
Ag3 Ag4 S1 105.7(5) 3_555 . 7_555
Ag3 Ag4 S2 87.1(4) 3_555 . .
Ag3 Ag4 S2 55.4(3) 3_555 . 6_665
Ag3 Ag4 Ag3d 1.0(3) 3_555 . 3_555
Ag3 Ag4 Ag3d 91.4(5) 3_555 . 7_555
Ag3 Ag4 Ag3d 117.0(6) 3_555 . 8_555
Ag3 Ag4 Ag4d 84(5) 3_555 . .
Ag3 Ag4 Ag4d 21.3(4) 3_555 . 6_665
Ag3 Ag4 Ag3 90.2(5) 7_555 . 3_555
Ag3 Ag4 Ag3 28.5(7) 7_555 . 8_555
Ag3 Ag4 Ag3' 11.3(3) 7_555 . 3_545
Ag3 Ag4 Ag3' 73.3(3) 7_555 . 7_565
Ag3 Ag4 Ag4 107.3(6) 7_555 . 6_665
Ag3 Ag4 Ag4' 128(1) 7_555 . .
Ag3 Ag4 I1 110.9(5) 7_555 . .
Ag3 Ag4 S1 45.9(3) 7_555 . 7_555
Ag3 Ag4 S2 79.0(3) 7_555 . .
Ag3 Ag4 S2 104.5(4) 7_555 . 6_665
Ag3 Ag4 Ag3d 90.0(3) 7_555 . 3_555
Ag3 Ag4 Ag3d 1.5(2) 7_555 . 7_555
Ag3 Ag4 Ag3d 29.0(3) 7_555 . 8_555
Ag3 Ag4 Ag4d 12(3) 7_555 . .
Ag3 Ag4 Ag4d 102.1(5) 7_555 . 6_665
Ag3 Ag4 Ag3 116.9(9) 8_555 . 3_555
Ag3 Ag4 Ag3 28.5(7) 8_555 . 7_555
Ag3 Ag4 Ag3' 21.6(7) 8_555 . 3_545
Ag3 Ag4 Ag3' 101.2(8) 8_555 . 7_565
Ag3 Ag4 Ag4 127.8(8) 8_555 . 6_665
Ag3 Ag4 Ag4' 143.5(9) 8_555 . .
Ag3 Ag4 I1 83.3(8) 8_555 . .
Ag3 Ag4 S1 51.6(5) 8_555 . 7_555
Ag3 Ag4 S2 72.2(5) 8_555 . .
Ag3 Ag4 S2 127.1(7) 8_555 . 6_665
Ag3 Ag4 Ag3d 116.8(8) 8_555 . 3_555
Ag3 Ag4 Ag3d 27.1(7) 8_555 . 7_555
Ag3 Ag4 Ag3d 0.9(5) 8_555 . 8_555
Ag3 Ag4 Ag4d 38(4) 8_555 . .
Ag3 Ag4 Ag4d 123.5(8) 8_555 . 6_665
Ag3' Ag4 Ag3' 79.8(3) 3_545 . 7_565
Ag3' Ag4 Ag4 108.4(6) 3_545 . 6_665
Ag3' Ag4 Ag4' 127.5(9) 3_545 . .
Ag3' Ag4 I1 104.7(5) 3_545 . .
Ag3' Ag4 S1 53.8(2) 3_545 . 7_555
Ag3' Ag4 S2 69.3(3) 3_545 . .
Ag3' Ag4 S2 115.6(4) 3_545 . 6_665
Ag3' Ag4 Ag3d 95.3(4) 3_545 . 3_555
Ag3' Ag4 Ag3d 10.0(1) 3_545 . 7_555
Ag3' Ag4 Ag3d 21.8(2) 3_545 . 8_555
Ag3' Ag4 Ag4d 23(3) 3_545 . .
Ag3' Ag4 Ag4d 103.7(5) 3_545 . 6_665
Ag3' Ag4 Ag3' 79.8(3) 7_565 . 3_545
Ag3' Ag4 Ag4 43.0(5) 7_565 . 6_665
Ag3' Ag4 Ag4' 63.0(9) 7_565 . .
Ag3' Ag4 I1 175.2(4) 7_565 . .
Ag3' Ag4 S1 88.3(3) 7_565 . 7_555
Ag3' Ag4 S2 91.1(3) 7_565 . .
Ag3' Ag4 S2 55.7(3) 7_565 . 6_665
Ag3' Ag4 Ag3d 17.9(1) 7_565 . 3_555
Ag3' Ag4 Ag3d 74.6(2) 7_565 . 7_555
Ag3' Ag4 Ag3d 101.5(4) 7_565 . 8_555
Ag3' Ag4 Ag4d 66(5) 7_565 . .
Ag3' Ag4 Ag4d 38.2(3) 7_565 . 6_665
Ag4 Ag4 Ag4' 21.5(8) 6_665 . .
Ag4 Ag4 I1 135.0(6) 6_665 . .
Ag4 Ag4 S1 131.2(6) 6_665 . 7_555
Ag4 Ag4 S2 72.6(3) 6_665 . .
Ag4 Ag4 S2 70.3(5) 6_665 . 6_665
Ag4 Ag4 Ag3d 26.4(4) 6_665 . 3_555
Ag4 Ag4 Ag3d 108.1(6) 6_665 . 7_555
Ag4 Ag4 Ag3d 127.5(6) 6_665 . 8_555
Ag4 Ag4 Ag4d 105(5) 6_665 . .
Ag4 Ag4 Ag4d 5.3(4) 6_665 . 6_665
Ag4' Ag4 I1 114(1) . . .
Ag4' Ag4 S1 148(1) . . 7_555
Ag4' Ag4 S2 75.3(3) . . .
Ag4' Ag4 S2 73.2(7) . . 6_665
Ag4' Ag4 Ag3d 45.2(9) . . 3_555
Ag4' Ag4 Ag3d 129(1) . . 7_555
Ag4' Ag4 Ag3d 142.9(7) . . 8_555
Ag4' Ag4 Ag4d 126(5) . . .
Ag4' Ag4 Ag4d 26.9(8) . . 6_665
I1 Ag4 S1 93.0(3) . . 7_555
I1 Ag4 S2 92.1(3) . . .
I1 Ag4 S2 120.1(3) . . 6_665
I1 Ag4 Ag3d 158.7(4) . . 3_555
I1 Ag4 Ag3d 109.6(4) . . 7_555
I1 Ag4 Ag3d 83.0(5) . . 8_555
I1 Ag4 Ag4d 117(5) . . .
I1 Ag4 Ag4d 140.1(5) . . 6_665
S1 Ag4 S2 122.3(4) 7_555 . .
S1 Ag4 S2 78.6(2) 7_555 . 6_665
S1 Ag4 Ag3d 104.9(3) 7_555 . 3_555
S1 Ag4 Ag3d 46.3(2) 7_555 . 7_555
S1 Ag4 Ag3d 52.5(3) 7_555 . 8_555
S1 Ag4 Ag4d 40(3) 7_555 . .
S1 Ag4 Ag4d 126.5(5) 7_555 . 6_665
S2 Ag4 S2 142.0(5) . . 6_665
S2 Ag4 Ag3d 88.0(3) . . 3_555
S2 Ag4 Ag3d 78.2(2) . . 7_555
S2 Ag4 Ag3d 71.3(3) . . 8_555
S2 Ag4 Ag4d 89(2) . . .
S2 Ag4 Ag4d 72.5(2) . . 6_665
S2 Ag4 S2 142.0(5) 6_665 . .
S2 Ag4 Ag3d 54.6(3) 6_665 . 3_555
S2 Ag4 Ag3d 105.9(3) 6_665 . 7_555
S2 Ag4 Ag3d 128.0(4) 6_665 . 8_555
S2 Ag4 Ag4d 93(4) 6_665 . .
S2 Ag4 Ag4d 69.8(4) 6_665 . 6_665
Ag3d Ag4 Ag3d 91.3(3) 3_555 . 7_555
Ag3d Ag4 Ag3d 117.0(5) 3_555 . 8_555
Ag3d Ag4 Ag4d 84(5) 3_555 . .
Ag3d Ag4 Ag4d 22.2(2) 3_555 . 6_665
Ag3d Ag4 Ag3d 91.3(3) 7_555 . 3_555
Ag3d Ag4 Ag3d 27.6(2) 7_555 . 8_555
Ag3d Ag4 Ag4d 13(3) 7_555 . .
Ag3d Ag4 Ag4d 103.0(4) 7_555 . 6_665
Ag3d Ag4 Ag3d 117.0(5) 8_555 . 3_555
Ag3d Ag4 Ag3d 27.6(2) 8_555 . 7_555
Ag3d Ag4 Ag4d 39(4) 8_555 . .
Ag3d Ag4 Ag4d 123.3(5) 8_555 . 6_665
Ag4d Ag4 Ag4d 99(5) . . 6_665
Ag4d Ag4 Ag4d 99(5) 6_665 . .
Ag2' Ag4' Ag2' 118.1(4) . . 5_665
Ag2' Ag4' Ag3 97.9(4) . . 3_555
Ag2' Ag4' Ag3 116.4(4) . . 8_555
Ag2' Ag4' Ag3' 115.8(2) . . 3_545
Ag2' Ag4' Ag3' 111.9(2) . . 7_565
Ag2' Ag4' Ag4 130.2(7) . . .
Ag2' Ag4' Ag4 74.4(6) . . 6_665
Ag2' Ag4' Ag4' 59.1(2) . . 5_665
Ag2' Ag4' I1 91.8(3) . . .
Ag2' Ag4' I1 58.3(3) . . 5_665
Ag2' Ag4' S2 54.9(2) . . .
Ag2' Ag4' S2 141.3(3) . . 6_665
Ag2' Ag4' Ag3d 98.7(2) . . 3_555
Ag2' Ag4' Ag3d 115.5(2) . . 8_555
Ag2' Ag4' Ag4d 132.5(3) . . .
Ag2' Ag4' Ag4d 79.9(3) . . 6_665
Ag2' Ag4' Ag2' 118.1(4) 5_665 . .
Ag2' Ag4' Ag3 116.4(4) 5_665 . 3_555
Ag2' Ag4' Ag3 97.9(4) 5_665 . 8_555
Ag2' Ag4' Ag3' 111.9(2) 5_665 . 3_545
Ag2' Ag4' Ag3' 115.8(2) 5_665 . 7_565
Ag2' Ag4' Ag4 74.4(6) 5_665 . .
Ag2' Ag4' Ag4 130.2(7) 5_665 . 6_665
Ag2' Ag4' Ag4' 59.1(2) 5_665 . 5_665
Ag2' Ag4' I1 58.3(3) 5_665 . .
Ag2' Ag4' I1 91.8(3) 5_665 . 5_665
Ag2' Ag4' S2 141.3(3) 5_665 . .
Ag2' Ag4' S2 54.9(2) 5_665 . 6_665
Ag2' Ag4' Ag3d 115.5(2) 5_665 . 3_555
Ag2' Ag4' Ag3d 98.7(2) 5_665 . 8_555
Ag2' Ag4' Ag4d 79.9(3) 5_665 . .
Ag2' Ag4' Ag4d 132.5(3) 5_665 . 6_665
Ag3 Ag4' Ag3 111.1(8) 3_555 . 8_555
Ag3 Ag4' Ag3' 93.3(6) 3_555 . 3_545
Ag3 Ag4' Ag3' 18.6(5) 3_555 . 7_565
Ag3 Ag4' Ag4 120(1) 3_555 . .
Ag3 Ag4' Ag4 23.6(6) 3_555 . 6_665
Ag3 Ag4' Ag4' 124.5(5) 3_555 . 5_665
Ag3 Ag4' I1 170.2(4) 3_555 . .
Ag3 Ag4' I1 63.8(5) 3_555 . 5_665
Ag3 Ag4' S2 102.2(4) 3_555 . .
Ag3 Ag4' S2 64.0(3) 3_555 . 6_665
Ag3 Ag4' Ag3d 0.9(3) 3_555 . 3_555
Ag3 Ag4' Ag3d 111.1(6) 3_555 . 8_555
Ag3 Ag4' Ag4d 113.0(8) 3_555 . .
Ag3 Ag4' Ag4d 19.5(3) 3_555 . 6_665
Ag3 Ag4' Ag3 111.1(8) 8_555 . 3_555
Ag3 Ag4' Ag3' 18.6(5) 8_555 . 3_545
Ag3 Ag4' Ag3' 93.3(6) 8_555 . 7_565
Ag3 Ag4' Ag4 23.6(6) 8_555 . .
Ag3 Ag4' Ag4 120(1) 8_555 . 6_665
Ag3 Ag4' Ag4' 124.5(5) 8_555 . 5_665
Ag3 Ag4' I1 63.8(5) 8_555 . .
Ag3 Ag4' I1 170.2(4) 8_555 . 5_665
Ag3 Ag4' S2 64.0(3) 8_555 . .
Ag3 Ag4' S2 102.2(4) 8_555 . 6_665
Ag3 Ag4' Ag3d 111.1(6) 8_555 . 3_555
Ag3 Ag4' Ag3d 0.9(3) 8_555 . 8_555
Ag3 Ag4' Ag4d 19.5(3) 8_555 . .
Ag3 Ag4' Ag4d 113.0(8) 8_555 . 6_665
Ag3' Ag4' Ag3' 76.3(3) 3_545 . 7_565
Ag3' Ag4' Ag4 38.9(7) 3_545 . .
Ag3' Ag4' Ag4 102(1) 3_545 . 6_665
Ag3' Ag4' Ag4' 141.8(2) 3_545 . 5_665
Ag3' Ag4' I1 82.1(1) 3_545 . .
Ag3' Ag4' I1 153.1(3) 3_545 . 5_665
Ag3' Ag4' S2 61.0(2) 3_545 . .
Ag3' Ag4' S2 99.8(3) 3_545 . 6_665
Ag3' Ag4' Ag3d 93.5(3) 3_545 . 3_555
Ag3' Ag4' Ag3d 18.4(1) 3_545 . 8_555
Ag3' Ag4' Ag4d 32.4(4) 3_545 . .
Ag3' Ag4' Ag4d 94.5(6) 3_545 . 6_665
Ag3' Ag4' Ag3' 76.3(3) 7_565 . 3_545
Ag3' Ag4' Ag4 102(1) 7_565 . .
Ag3' Ag4' Ag4 38.9(7) 7_565 . 6_665
Ag3' Ag4' Ag4' 141.8(2) 7_565 . 5_665
Ag3' Ag4' I1 153.1(3) 7_565 . .
Ag3' Ag4' I1 82.1(1) 7_565 . 5_665
Ag3' Ag4' S2 99.8(3) 7_565 . .
Ag3' Ag4' S2 61.0(2) 7_565 . 6_665
Ag3' Ag4' Ag3d 18.4(1) 7_565 . 3_555
Ag3' Ag4' Ag3d 93.5(3) 7_565 . 8_555
Ag3' Ag4' Ag4d 94.5(6) 7_565 . .
Ag3' Ag4' Ag4d 32.4(4) 7_565 . 6_665
Ag4 Ag4' Ag4 137(2) . . 6_665
Ag4 Ag4' Ag4' 111.5(9) . . 5_665
Ag4 Ag4' I1 51.8(9) . . .
Ag4 Ag4' I1 166.1(6) . . 5_665
Ag4 Ag4' S2 84.6(5) . . .
Ag4 Ag4' S2 86.9(6) . . 6_665
Ag4 Ag4' Ag3d 120(1) . . 3_555
Ag4 Ag4' Ag3d 24.4(6) . . 8_555
Ag4 Ag4' Ag4d 7.6(7) . . .
Ag4 Ag4' Ag4d 129(1) . . 6_665
Ag4 Ag4' Ag4 137(2) 6_665 . .
Ag4 Ag4' Ag4' 111.5(9) 6_665 . 5_665
Ag4 Ag4' I1 166.1(6) 6_665 . .
Ag4 Ag4' I1 51.8(9) 6_665 . 5_665
Ag4 Ag4' S2 86.9(6) 6_665 . .
Ag4 Ag4' S2 84.6(5) 6_665 . 6_665
Ag4 Ag4' Ag3d 24.4(6) 6_665 . 3_555
Ag4 Ag4' Ag3d 120(1) 6_665 . 8_555
Ag4 Ag4' Ag4d 129(1) 6_665 . .
Ag4 Ag4' Ag4d 7.6(7) 6_665 . 6_665
Ag4' Ag4' I1 61.3(2) 5_665 . .
Ag4' Ag4' I1 61.3(2) 5_665 . 5_665
Ag4' Ag4' S2 101.6(2) 5_665 . .
Ag4' Ag4' S2 101.6(2) 5_665 . 6_665
Ag4' Ag4' Ag3d 124.4(2) 5_665 . 3_555
Ag4' Ag4' Ag3d 124.4(2) 5_665 . 8_555
Ag4' Ag4' Ag4d 119.2(5) 5_665 . .
Ag4' Ag4' Ag4d 119.2(5) 5_665 . 6_665
I1 Ag4' I1 122.6(3) . . 5_665
I1 Ag4' S2 83.20(8) . . .
I1 Ag4' S2 108.1(1) . . 6_665
I1 Ag4' Ag3d 169.5(2) . . 3_555
I1 Ag4' Ag3d 63.85(5) . . 8_555
I1 Ag4' Ag4d 59.1(4) . . .
I1 Ag4' Ag4d 168.76(1) . . 6_665
I1 Ag4' I1 122.6(3) 5_665 . .
I1 Ag4' S2 108.1(1) 5_665 . .
I1 Ag4' S2 83.20(8) 5_665 . 6_665
I1 Ag4' Ag3d 63.85(5) 5_665 . 3_555
I1 Ag4' Ag3d 169.5(2) 5_665 . 8_555
I1 Ag4' Ag4d 168.76(1) 5_665 . .
I1 Ag4' Ag4d 59.1(4) 5_665 . 6_665
S2 Ag4' S2 156.9(5) . . 6_665
S2 Ag4' Ag3d 103.1(2) . . 3_555
S2 Ag4' Ag3d 63.1(1) . . 8_555
S2 Ag4' Ag4d 83.0(2) . . .
S2 Ag4' Ag4d 85.8(2) . . 6_665
S2 Ag4' S2 156.9(5) 6_665 . .
S2 Ag4' Ag3d 63.1(1) 6_665 . 3_555
S2 Ag4' Ag3d 103.1(2) 6_665 . 8_555
S2 Ag4' Ag4d 85.8(2) 6_665 . .
S2 Ag4' Ag4d 83.0(2) 6_665 . 6_665
Ag3d Ag4' Ag3d 111.2(4) 3_555 . 8_555
Ag3d Ag4' Ag4d 112.8(7) 3_555 . .
Ag3d Ag4' Ag4d 20.4(2) 3_555 . 6_665
Ag3d Ag4' Ag3d 111.2(4) 8_555 . 3_555
Ag3d Ag4' Ag4d 20.4(2) 8_555 . .
Ag3d Ag4' Ag4d 112.8(7) 8_555 . 6_665
Ag4d Ag4' Ag4d 122(1) . . 6_665
Ag4d Ag4' Ag4d 122(1) 6_665 . .
S1 Sb S2 95.48(3) 1_565 . 3_554
S1 Sb S2 95.48(3) 1_565 . 4_555
S2 Sb S2 95.36(3) 3_554 . 4_555
S2 Sb S2 95.36(3) 4_555 . 3_554
Ag1 Ag1d Ag1 149.7(9) . . 2_556
Ag1 Ag1d Ag2' 137.6(8) . . 3_545
Ag1 Ag1d Ag2'' 50(1) . . .
Ag1 Ag1d Ag3 99(1) . . 2_555
Ag1 Ag1d Ag3 74(1) . . 8_555
Ag1 Ag1d Ag3' 90.9(9) . . 3_545
Ag1 Ag1d I1 149.7(9) . . 7_455
Ag1 Ag1d I2 109.9(9) . . 3_545
Ag1 Ag1d S1 59.5(8) . . .
Ag1 Ag1d S2 69.3(7) . . .
Ag1 Ag1d Ag1d 150.3(9) . . 2_556
Ag1 Ag1d Ag3d 98.5(9) . . 2_555
Ag1 Ag1d Ag3d 74.5(9) . . 8_555
Ag1 Ag1d Ag1 149.7(9) 2_556 . .
Ag1 Ag1d Ag2' 58.4(1) 2_556 . 3_545
Ag1 Ag1d Ag2'' 134.6(5) 2_556 . .
Ag1 Ag1d Ag3 110.8(3) 2_556 . 2_555
Ag1 Ag1d Ag3 76.2(4) 2_556 . 8_555
Ag1 Ag1d Ag3' 58.87(5) 2_556 . 3_545
Ag1 Ag1d I1 55.81(2) 2_556 . 7_455
Ag1 Ag1d I2 53.83(2) 2_556 . 3_545
Ag1 Ag1d S1 149.19(3) 2_556 . .
Ag1 Ag1d S2 91.65(2) 2_556 . .
Ag1 Ag1d Ag1d 0.58(2) 2_556 . 2_556
Ag1 Ag1d Ag3d 111.33(2) 2_556 . 2_555
Ag1 Ag1d Ag3d 75.19(2) 2_556 . 8_555
Ag2' Ag1d Ag2'' 148.9(7) 3_545 . .
Ag2' Ag1d Ag3 76.1(3) 3_545 . 2_555
Ag2' Ag1d Ag3 115.4(4) 3_545 . 8_555
Ag2' Ag1d Ag3' 105.2(2) 3_545 . 3_545
Ag2' Ag1d I1 60.1(2) 3_545 . 7_455
Ag2' Ag1d I2 54.1(2) 3_545 . 3_545
Ag2' Ag1d S1 92.8(1) 3_545 . .
Ag2' Ag1d S2 150.0(1) 3_545 . .
Ag2' Ag1d Ag1d 58.0(1) 3_545 . 2_556
Ag2' Ag1d Ag3d 77.4(2) 3_545 . 2_555
Ag2' Ag1d Ag3d 114.2(2) 3_545 . 8_555
Ag2'' Ag1d Ag3 72.8(7) . . 2_555
Ag2'' Ag1d Ag3 95.7(7) . . 8_555
Ag2'' Ag1d Ag3' 104.5(7) . . 3_545
Ag2'' Ag1d I1 101.3(6) . . 7_455
Ag2'' Ag1d I2 155.9(6) . . 3_545
Ag2'' Ag1d S1 65.3(6) . . .
Ag2'' Ag1d S2 53.0(6) . . .
Ag2'' Ag1d Ag1d 134.6(5) . . 2_556
Ag2'' Ag1d Ag3d 71.5(7) . . 2_555
Ag2'' Ag1d Ag3d 96.9(7) . . 8_555
Ag3 Ag1d Ag3 168.5(4) 2_555 . 8_555
Ag3 Ag1d Ag3' 163.3(3) 2_555 . 3_545
Ag3 Ag1d I1 56.9(3) 2_555 . 7_455
Ag3 Ag1d I2 129.1(2) 2_555 . 3_545
Ag3 Ag1d S1 45.6(3) 2_555 . .
Ag3 Ag1d S2 118.4(2) 2_555 . .
Ag3 Ag1d Ag1d 110.2(3) 2_555 . 2_556
Ag3 Ag1d Ag3d 1.3(2) 2_555 . 2_555
Ag3 Ag1d Ag3d 169.6(2) 2_555 . 8_555
Ag3 Ag1d Ag3 168.5(4) 8_555 . 2_555
Ag3 Ag1d Ag3' 17.9(4) 8_555 . 3_545
Ag3 Ag1d I1 126.3(3) 8_555 . 7_455
Ag3 Ag1d I2 62.4(3) 8_555 . 3_545
Ag3 Ag1d S1 131.1(4) 8_555 . .
Ag3 Ag1d S2 51.0(2) 8_555 . .
Ag3 Ag1d Ag1d 76.8(4) 8_555 . 2_556
Ag3 Ag1d Ag3d 167.2(3) 8_555 . 2_555
Ag3 Ag1d Ag3d 1.2(3) 8_555 . 8_555
Ag3' Ag1d I1 108.74(5) 3_545 . 7_455
Ag3' Ag1d I2 57.8(1) 3_545 . 3_545
Ag3' Ag1d S1 148.95(5) 3_545 . .
Ag3' Ag1d S2 53.2(1) 3_545 . .
Ag3' Ag1d Ag1d 59.45(5) 3_545 . 2_556
Ag3' Ag1d Ag3d 162.70(9) 3_545 . 2_555
Ag3' Ag1d Ag3d 17.11(5) 3_545 . 8_555
I1 Ag1d I2 100.14(1) 7_455 . 3_545
I1 Ag1d S1 102.12(2) 7_455 . .
I1 Ag1d S2 103.86(2) 7_455 . .
I1 Ag1d Ag1d 55.2899 7_455 . 2_556
I1 Ag1d Ag3d 57.1642 7_455 . 2_555
I1 Ag1d Ag3d 125.69(1) 7_455 . 8_555
I2 Ag1d S1 120.24(3) 3_545 . .
I2 Ag1d S2 110.85(2) 3_545 . .
I2 Ag1d Ag1d 54.0698 3_545 . 2_556
I2 Ag1d Ag3d 130.39(1) 3_545 . 2_555
I2 Ag1d Ag3d 61.36(1) 3_545 . 8_555
S1 Ag1d S2 116.21(3) . . .
S1 Ag1d Ag1d 148.67(2) . . 2_556
S1 Ag1d Ag3d 45.56(2) . . 2_555
S1 Ag1d Ag3d 131.85(2) . . 8_555
S2 Ag1d Ag1d 92.02(2) . . 2_556
S2 Ag1d Ag3d 117.05(2) . . 2_555
S2 Ag1d Ag3d 51.87(2) . . 8_555
Ag1d Ag1d Ag3d 110.765 2_556 . 2_555
Ag1d Ag1d Ag3d 75.764 2_556 . 8_555
Ag3d Ag1d Ag3d 168.237 2_555 . 8_555
Ag3d Ag1d Ag3d 168.237 8_555 . 2_555
Ag2 Ag2d Ag2' 126(*) . . .
Ag2 Ag2d Ag2'' 25(*) . . .
Ag2 Ag2d I2 151(*) . . .
Ag2 Ag2d I2 69(*) . . 5_565
Ag2 Ag2d S2 64(8) . . .
Ag2 Ag2d S2 64(8) . . 2_555
Ag2' Ag2d Ag2'' 151(2) . . .
Ag2' Ag2d I2 83.8(9) . . .
Ag2' Ag2d I2 165.3(9) . . 5_565
Ag2' Ag2d S2 89.5(5) . . .
Ag2' Ag2d S2 89.5(5) . . 2_555
Ag2'' Ag2d I2 125(1) . . .
Ag2'' Ag2d I2 44(1) . . 5_565
Ag2'' Ag2d S2 75.0(6) . . .
Ag2'' Ag2d S2 75.0(6) . . 2_555
I2 Ag2d I2 81.54(1) . . 5_565
I2 Ag2d S2 122.91(2) . . .
I2 Ag2d S2 122.91(2) . . 2_555
I2 Ag2d I2 81.54(1) 5_565 . .
I2 Ag2d S2 98.47(2) 5_565 . .
I2 Ag2d S2 98.47(2) 5_565 . 2_555
S2 Ag2d S2 113.61(3) . . 2_555
S2 Ag2d S2 113.61(3) 2_555 . .
Ag1 Ag3d Ag1 115.15(3) 2_555 . 8_454
Ag1 Ag3d Ag3 75(8) 2_555 . .
Ag1 Ag3d Ag3 109.3(3) 2_555 . 2_555
Ag1 Ag3d Ag3' 127.0(3) 2_555 . 5_565
Ag1 Ag3d Ag4 109.0(1) 2_555 . 3_544
Ag1 Ag3d Ag4 111.4(1) 2_555 . 7_455
Ag1 Ag3d Ag4 84.2(3) 2_555 . 8_454
Ag1 Ag3d Ag4' 96.9(1) 2_555 . 3_544
Ag1 Ag3d I1 55.23(2) 2_555 . 7_454
Ag1 Ag3d I2 84.90(2) 2_555 . 5_565
Ag1 Ag3d S1 46.39(2) 2_555 . .
Ag1 Ag3d S2 140.65(3) 2_555 . 8_454
Ag1 Ag3d Ag1d 1.16(2) 2_555 . 2_555
Ag1 Ag3d Ag1d 115.80(2) 2_555 . 8_454
Ag1 Ag3d Ag3d 109.61(2) 2_555 . 2_555
Ag1 Ag3d Ag4d 110.69(2) 2_555 . 3_544
Ag1 Ag3d Ag4d 110.96(2) 2_555 . 7_455
Ag1 Ag3d Ag4d 84.75(2) 2_555 . 8_454
Ag1 Ag3d Ag1 115.15(3) 8_454 . 2_555
Ag1 Ag3d Ag3 129(*) 8_454 . .
Ag1 Ag3d Ag3 107.4(3) 8_454 . 2_555
Ag1 Ag3d Ag3' 98.1(3) 8_454 . 5_565
Ag1 Ag3d Ag4 106.9(1) 8_454 . 3_544
Ag1 Ag3d Ag4 121.6(1) 8_454 . 7_455
Ag1 Ag3d Ag4 112.2(3) 8_454 . 8_454
Ag1 Ag3d Ag4' 105.7(1) 8_454 . 3_544
Ag1 Ag3d I1 74.81(2) 8_454 . 7_454
Ag1 Ag3d I2 57.13(2) 8_454 . 5_565
Ag1 Ag3d S1 145.52(3) 8_454 . .
Ag1 Ag3d S2 53.03(3) 8_454 . 8_454
Ag1 Ag3d Ag1d 114.68(2) 8_454 . 2_555
Ag1 Ag3d Ag1d 1.27(2) 8_454 . 8_454
Ag1 Ag3d Ag3d 105.51(2) 8_454 . 2_555
Ag1 Ag3d Ag4d 108.01(2) 8_454 . 3_544
Ag1 Ag3d Ag4d 122.28(2) 8_454 . 7_455
Ag1 Ag3d Ag4d 115.36(2) 8_454 . 8_454
Ag3 Ag3d Ag3 116(*) . . 2_555
Ag3 Ag3d Ag3' 115(*) . . 5_565
Ag3 Ag3d Ag4 35(7) . . 3_544
Ag3 Ag3d Ag4 96(*) . . 7_455
Ag3 Ag3d Ag4 17(*) . . 8_454
Ag3 Ag3d Ag4' 27(8) . . 3_544
Ag3 Ag3d I1 72(*) . . 7_454
Ag3 Ag3d I2 159(8) . . 5_565
Ag3 Ag3d S1 79(*) . . .
Ag3 Ag3d S2 87(8) . . 8_454
Ag3 Ag3d Ag1d 74(8) . . 2_555
Ag3 Ag3d Ag1d 130(*) . . 8_454
Ag3 Ag3d Ag3d 118(*) . . 2_555
Ag3 Ag3d Ag4d 36(7) . . 3_544
Ag3 Ag3d Ag4d 95(*) . . 7_455
Ag3 Ag3d Ag4d 15(*) . . 8_454
Ag3 Ag3d Ag3 116(*) 2_555 . .
Ag3 Ag3d Ag3' 17.8(4) 2_555 . 5_565
Ag3 Ag3d Ag4 108.9(3) 2_555 . 3_544
Ag3 Ag3d Ag4 21.3(4) 2_555 . 7_455
Ag3 Ag3d Ag4 126.9(5) 2_555 . 8_454
Ag3 Ag3d Ag4' 122.5(3) 2_555 . 3_544
Ag3 Ag3d I1 161.4(3) 2_555 . 7_454
Ag3 Ag3d I2 74.0(3) 2_555 . 5_565
Ag3 Ag3d S1 66.4(3) 2_555 . .
Ag3 Ag3d S2 110.0(3) 2_555 . 8_454
Ag3 Ag3d Ag1d 110.5(3) 2_555 . 2_555
Ag3 Ag3d Ag1d 106.2(3) 2_555 . 8_454
Ag3 Ag3d Ag3d 2.2(3) 2_555 . 2_555
Ag3 Ag3d Ag4d 105.8(3) 2_555 . 3_544
Ag3 Ag3d Ag4d 21.8(3) 2_555 . 7_455
Ag3 Ag3d Ag4d 123.2(3) 2_555 . 8_454
Ag3' Ag3d Ag4 98.2(4) 5_565 . 3_544
Ag3' Ag3d Ag4 23.6(3) 5_565 . 7_455
Ag3' Ag3d Ag4 121.0(6) 5_565 . 8_454
Ag3' Ag3d Ag4' 113.0(4) 5_565 . 3_544
Ag3' Ag3d I1 172.1(3) 5_565 . 7_454
Ag3' Ag3d I2 80.0(4) 5_565 . 5_565
Ag3' Ag3d S1 82.8(3) 5_565 . .
Ag3' Ag3d S2 92.2(3) 5_565 . 8_454
Ag3' Ag3d Ag1d 128.1(3) 5_565 . 2_555
Ag3' Ag3d Ag1d 96.9(3) 5_565 . 8_454
Ag3' Ag3d Ag3d 17.8(3) 5_565 . 2_555
Ag3' Ag3d Ag4d 95.1(4) 5_565 . 3_544
Ag3' Ag3d Ag4d 24.2(3) 5_565 . 7_455
Ag3' Ag3d Ag4d 117.7(4) 5_565 . 8_454
Ag4 Ag3d Ag4 88.7(3) 3_544 . 7_455
Ag4 Ag3d Ag4 26.1(4) 3_544 . 8_454
Ag4 Ag3d Ag4' 15.0(3) 3_544 . 3_544
Ag4 Ag3d I1 87.4(2) 3_544 . 7_454
Ag4 Ag3d I2 163.0(1) 3_544 . 5_565
Ag4 Ag3d S1 107.1(1) 3_544 . .
Ag4 Ag3d S2 55.5(1) 3_544 . 8_454
Ag4 Ag3d Ag1d 108.3(1) 3_544 . 2_555
Ag4 Ag3d Ag1d 107.4(1) 3_544 . 8_454
Ag4 Ag3d Ag3d 110.6(2) 3_544 . 2_555
Ag4 Ag3d Ag4d 3.1(2) 3_544 . 3_544
Ag4 Ag3d Ag4d 88.4(2) 3_544 . 7_455
Ag4 Ag3d Ag4d 24.7(2) 3_544 . 8_454
Ag4 Ag3d Ag4 88.7(3) 7_455 . 3_544
Ag4 Ag3d Ag4 105.6(5) 7_455 . 8_454
Ag4 Ag3d Ag4' 101.6(3) 7_455 . 3_544
Ag4 Ag3d I1 163.5(1) 7_455 . 7_454
Ag4 Ag3d I2 95.3(2) 7_455 . 5_565
Ag4 Ag3d S1 65.0(1) 7_455 . .
Ag4 Ag3d S2 104.6(2) 7_455 . 8_454
Ag4 Ag3d Ag1d 112.4(1) 7_455 . 2_555
Ag4 Ag3d Ag1d 120.4(1) 7_455 . 8_454
Ag4 Ag3d Ag3d 23.4(2) 7_455 . 2_555
Ag4 Ag3d Ag4d 85.7(2) 7_455 . 3_544
Ag4 Ag3d Ag4d 0.7(2) 7_455 . 7_455
Ag4 Ag3d Ag4d 101.9(2) 7_455 . 8_454
Ag4 Ag3d Ag4 26.1(4) 8_454 . 3_544
Ag4 Ag3d Ag4 105.6(5) 8_454 . 7_455
Ag4 Ag3d Ag4' 12.7(3) 8_454 . 3_544
Ag4 Ag3d I1 65.8(4) 8_454 . 7_454
Ag4 Ag3d I2 158.7(4) 8_454 . 5_565
Ag4 Ag3d S1 96.0(2) 8_454 . .
Ag4 Ag3d S2 71.0(2) 8_454 . 8_454
Ag4 Ag3d Ag1d 83.4(3) 8_454 . 2_555
Ag4 Ag3d Ag1d 113.2(3) 8_454 . 8_454
Ag4 Ag3d Ag3d 129.0(4) 8_454 . 2_555
Ag4 Ag3d Ag4d 28.7(4) 8_454 . 3_544
Ag4 Ag3d Ag4d 105.1(4) 8_454 . 7_455
Ag4 Ag3d Ag4d 3.8(4) 8_454 . 8_454
Ag4' Ag3d I1 72.9(2) 3_544 . 7_454
Ag4' Ag3d I2 160.9(2) 3_544 . 5_565
Ag4' Ag3d S1 105.49(6) 3_544 . .
Ag4' Ag3d S2 59.83(2) 3_544 . 8_454
Ag4' Ag3d Ag1d 96.0(1) 3_544 . 2_555
Ag4' Ag3d Ag1d 106.6(1) 3_544 . 8_454
Ag4' Ag3d Ag3d 124.4(2) 3_544 . 2_555
Ag4' Ag3d Ag4d 18.0(2) 3_544 . 3_544
Ag4' Ag3d Ag4d 101.2(2) 3_544 . 7_455
Ag4' Ag3d Ag4d 12.96(3) 3_544 . 8_454
I1 Ag3d I2 92.99(1) 7_454 . 5_565
I1 Ag3d S1 100.93(1) 7_454 . .
I1 Ag3d S2 86.35(2) 7_454 . 8_454
I1 Ag3d Ag1d 54.14(1) 7_454 . 2_555
I1 Ag3d Ag1d 76.00(1) 7_454 . 8_454
I1 Ag3d Ag3d 160.45(1) 7_454 . 2_555
I1 Ag3d Ag4d 90.56(1) 7_454 . 3_544
I1 Ag3d Ag4d 162.86(1) 7_454 . 7_455
I1 Ag3d Ag4d 69.22(1) 7_454 . 8_454
I2 Ag3d S1 89.53(3) 5_565 . .
I2 Ag3d S2 107.50(2) 5_565 . 8_454
I2 Ag3d Ag1d 85.41(1) 5_565 . 2_555
I2 Ag3d Ag1d 56.42(1) 5_565 . 8_454
I2 Ag3d Ag3d 71.9948 5_565 . 2_555
I2 Ag3d Ag4d 162.90(1) 5_565 . 3_544
I2 Ag3d Ag4d 95.8602 5_565 . 7_455
I2 Ag3d Ag4d 162.206 5_565 . 8_454
S1 Ag3d S2 161.23(3) . . 8_454
S1 Ag3d Ag1d 47.39(1) . . 2_555
S1 Ag3d Ag1d 145.12(3) . . 8_454
S1 Ag3d Ag3d 67.39(1) . . 2_555
S1 Ag3d Ag4d 106.22(3) . . 3_544
S1 Ag3d Ag4d 64.57(1) . . 7_455
S1 Ag3d Ag4d 93.75(2) . . 8_454
S2 Ag3d Ag1d 139.50(2) 8_454 . 2_555
S2 Ag3d Ag1d 53.34(2) 8_454 . 8_454
S2 Ag3d Ag3d 109.74(2) 8_454 . 2_555
S2 Ag3d Ag4d 56.03(2) 8_454 . 3_544
S2 Ag3d Ag4d 104.84(2) 8_454 . 7_455
S2 Ag3d Ag4d 72.50(2) 8_454 . 8_454
Ag1d Ag3d Ag1d 115.352 2_555 . 8_454
Ag1d Ag3d Ag3d 110.765 2_555 . 2_555
Ag1d Ag3d Ag4d 110.05 2_555 . 3_544
Ag1d Ag3d Ag4d 111.952 2_555 . 7_455
Ag1d Ag3d Ag4d 83.9921 2_555 . 8_454
Ag1d Ag3d Ag1d 115.352 8_454 . 2_555
Ag1d Ag3d Ag3d 104.236 8_454 . 2_555
Ag1d Ag3d Ag4d 108.537 8_454 . 3_544
Ag1d Ag3d Ag4d 121.076 8_454 . 7_455
Ag1d Ag3d Ag4d 116.366 8_454 . 8_454
Ag3d Ag3d Ag4d 107.499 2_555 . 3_544
Ag3d Ag3d Ag4d 23.9423 2_555 . 7_455
Ag3d Ag3d Ag4d 125.289 2_555 . 8_454
Ag4d Ag3d Ag4d 85.2867 3_544 . 7_455
Ag4d Ag3d Ag4d 26.9057 3_544 . 8_454
Ag4d Ag3d Ag4d 85.2867 7_455 . 3_544
Ag4d Ag3d Ag4d 101.346 7_455 . 8_454
Ag4d Ag3d Ag4d 26.9057 8_454 . 3_544
Ag4d Ag3d Ag4d 101.346 8_454 . 7_455
Ag2' Ag4d Ag3 102.5(4) 5_665 . 3_555
Ag2' Ag4d Ag3 136.2(3) 5_665 . 7_555
Ag2' Ag4d Ag3 127.5(6) 5_665 . 8_555
Ag2' Ag4d Ag3' 143.4(3) 5_665 . 3_545
Ag2' Ag4d Ag3' 109.9(3) 5_665 . 7_565
Ag2' Ag4d Ag4 52(2) 5_665 . .
Ag2' Ag4d Ag4 98.9(4) 5_665 . 6_665
Ag2' Ag4d Ag4' 82.0(4) 5_665 . .
Ag2' Ag4d I1 62.6(2) 5_665 . .
Ag2' Ag4d S1 88.1(2) 5_665 . 7_555
Ag2' Ag4d S2 138.3(2) 5_665 . .
Ag2' Ag4d S2 54.4(2) 5_665 . 6_665
Ag2' Ag4d Ag3d 102.0(3) 5_665 . 3_555
Ag2' Ag4d Ag3d 136.6(2) 5_665 . 7_555
Ag2' Ag4d Ag3d 128.0(3) 5_665 . 8_555
Ag2' Ag4d Ag4d 102.4(3) 5_665 . 6_665
Ag3 Ag4d Ag3 93.7(5) 3_555 . 7_555
Ag3 Ag4d Ag3 123.0(8) 3_555 . 8_555
Ag3 Ag4d Ag3' 99.1(4) 3_555 . 3_545
Ag3 Ag4d Ag3' 19.0(4) 3_555 . 7_565
Ag3 Ag4d Ag4 93(5) 3_555 . .
Ag3 Ag4d Ag4 27.1(5) 3_555 . 6_665
Ag3 Ag4d Ag4' 48.6(6) 3_555 . .
Ag3 Ag4d I1 152.4(4) 3_555 . .
Ag3 Ag4d S1 109.3(4) 3_555 . 7_555
Ag3 Ag4d S2 87.3(2) 3_555 . .
Ag3 Ag4d S2 55.5(2) 3_555 . 6_665
Ag3 Ag4d Ag3d 1.0(3) 3_555 . 3_555
Ag3 Ag4d Ag3d 95.0(4) 3_555 . 7_555
Ag3 Ag4d Ag3d 123.0(4) 3_555 . 8_555
Ag3 Ag4d Ag4d 22.8(3) 3_555 . 6_665
Ag3 Ag4d Ag3 93.7(5) 7_555 . 3_555
Ag3 Ag4d Ag3 31.9(8) 7_555 . 8_555
Ag3 Ag4d Ag3' 12.3(3) 7_555 . 3_545
Ag3 Ag4d Ag3' 76.3(2) 7_555 . 7_565
Ag3 Ag4d Ag4 168(3) 7_555 . .
Ag3 Ag4d Ag4 112.6(4) 7_555 . 6_665
Ag3 Ag4d Ag4' 135.4(5) 7_555 . .
Ag3 Ag4d I1 113.2(2) 7_555 . .
Ag3 Ag4d S1 48.2(2) 7_555 . 7_555
Ag3 Ag4d S2 82.1(2) 7_555 . .
Ag3 Ag4d S2 108.7(2) 7_555 . 6_665
Ag3 Ag4d Ag3d 93.4(2) 7_555 . 3_555
Ag3 Ag4d Ag3d 1.6(2) 7_555 . 7_555
Ag3 Ag4d Ag3d 32.3(2) 7_555 . 8_555
Ag3 Ag4d Ag4d 107.5(2) 7_555 . 6_665
Ag3 Ag4d Ag3 123.0(8) 8_555 . 3_555
Ag3 Ag4d Ag3 31.9(8) 8_555 . 7_555
Ag3 Ag4d Ag3' 24.1(7) 8_555 . 3_545
Ag3 Ag4d Ag3' 107.3(7) 8_555 . 7_565
Ag3 Ag4d Ag4 138(5) 8_555 . .
Ag3 Ag4d Ag4 133.6(6) 8_555 . 6_665
Ag3 Ag4d Ag4' 147.4(5) 8_555 . .
Ag3 Ag4d I1 82.3(7) 8_555 . .
Ag3 Ag4d S1 55.1(5) 8_555 . 7_555
Ag3 Ag4d S2 73.6(4) 8_555 . .
Ag3 Ag4d S2 133.8(6) 8_555 . 6_665
Ag3 Ag4d Ag3d 123.0(7) 8_555 . 3_555
Ag3 Ag4d Ag3d 30.4(7) 8_555 . 7_555
Ag3 Ag4d Ag3d 0.9(5) 8_555 . 8_555
Ag3 Ag4d Ag4d 129.8(6) 8_555 . 6_665
Ag3' Ag4d Ag3' 83.4(2) 3_545 . 7_565
Ag3' Ag4d Ag4 155(3) 3_545 . .
Ag3' Ag4d Ag4 113.4(4) 3_545 . 6_665
Ag3' Ag4d Ag4' 133.7(4) 3_545 . .
Ag3' Ag4d I1 106.2(2) 3_545 . .
Ag3' Ag4d S1 56.8(1) 3_545 . 7_555
Ag3' Ag4d S2 71.5(1) 3_545 . .
Ag3' Ag4d S2 120.8(1) 3_545 . 6_665
Ag3' Ag4d Ag3d 99.0(2) 3_545 . 3_555
Ag3' Ag4d Ag3d 10.9(1) 3_545 . 7_555
Ag3' Ag4d Ag3d 24.1(2) 3_545 . 8_555
Ag3' Ag4d Ag4d 108.8(2) 3_545 . 6_665
Ag3' Ag4d Ag3' 83.4(2) 7_565 . 3_545
Ag3' Ag4d Ag4 111(5) 7_565 . .
Ag3' Ag4d Ag4 45.4(3) 7_565 . 6_665
Ag3' Ag4d Ag4' 67.6(5) 7_565 . .
Ag3' Ag4d I1 170.40(7) 7_565 . .
Ag3' Ag4d S1 91.65(8) 7_565 . 7_555
Ag3' Ag4d S2 92.47(9) 7_565 . .
Ag3' Ag4d S2 56.50(9) 7_565 . 6_665
Ag3' Ag4d Ag3d 18.42(7) 7_565 . 3_555
Ag3' Ag4d Ag3d 77.66(7) 7_565 . 7_555
Ag3' Ag4d Ag3d 107.45(7) 7_565 . 8_555
Ag3' Ag4d Ag4d 40.57(8) 7_565 . 6_665
Ag4 Ag4d Ag4 70(5) . . 6_665
Ag4 Ag4d Ag4' 46(4) . . .
Ag4 Ag4d I1 60(5) . . .
Ag4 Ag4d S1 138(3) . . 7_555
Ag4 Ag4d S2 88(2) . . .
Ag4 Ag4d S2 84(4) . . 6_665
Ag4 Ag4d Ag3d 93(5) . . 3_555
Ag4 Ag4d Ag3d 166(4) . . 7_555
Ag4 Ag4d Ag3d 137(5) . . 8_555
Ag4 Ag4d Ag4d 75(5) . . 6_665
Ag4 Ag4d Ag4 70(5) 6_665 . .
Ag4 Ag4d Ag4' 23.8(6) 6_665 . .
Ag4 Ag4d I1 127.4(3) 6_665 . .
Ag4 Ag4d S1 136.4(3) 6_665 . 7_555
Ag4 Ag4d S2 71.9(3) 6_665 . .
Ag4 Ag4d S2 69.4(3) 6_665 . 6_665
Ag4 Ag4d Ag3d 28.0(3) 6_665 . 3_555
Ag4 Ag4d Ag3d 113.5(3) 6_665 . 7_555
Ag4 Ag4d Ag3d 133.1(3) 6_665 . 8_555
Ag4 Ag4d Ag4d 5.3(3) 6_665 . 6_665
Ag4' Ag4d I1 104.4(5) . . .
Ag4' Ag4d S1 151.9(2) . . 7_555
Ag4' Ag4d S2 74.54(9) . . .
Ag4' Ag4d S2 72.1(1) . . 6_665
Ag4' Ag4d Ag3d 49.2(5) . . 3_555
Ag4' Ag4d Ag3d 136.1(5) . . 7_555
Ag4' Ag4d Ag3d 146.7(2) . . 8_555
Ag4' Ag4d Ag4d 29.2(5) . . 6_665
I1 Ag4d S1 94.01(2) . . 7_555
I1 Ag4d S2 90.29(2) . . .
I1 Ag4d S2 116.85(2) . . 6_665
I1 Ag4d Ag3d 152.83(1) . . 3_555
I1 Ag4d Ag3d 111.87(1) . . 7_555
I1 Ag4d Ag3d 82.16(1) . . 8_555
I1 Ag4d Ag4d 132.60(1) . . 6_665
S1 Ag4d S2 127.18(3) 7_555 . .
S1 Ag4d S2 80.76(3) 7_555 . 6_665
S1 Ag4d Ag3d 108.39(2) 7_555 . 3_555
S1 Ag4d Ag3d 48.55(2) 7_555 . 7_555
S1 Ag4d Ag3d 55.91(2) 7_555 . 8_555
S1 Ag4d Ag4d 131.98(2) 7_555 . 6_665
S2 Ag4d S2 141.09(3) . . 6_665
S2 Ag4d Ag3d 88.23(2) . . 3_555
S2 Ag4d Ag3d 81.26(2) . . 7_555
S2 Ag4d Ag3d 72.75(2) . . 8_555
S2 Ag4d Ag4d 71.99(2) . . 6_665
S2 Ag4d S2 141.09(3) 6_665 . .
S2 Ag4d Ag3d 54.67(2) 6_665 . 3_555
S2 Ag4d Ag3d 110.16(2) 6_665 . 7_555
S2 Ag4d Ag3d 134.59(2) 6_665 . 8_555
S2 Ag4d Ag4d 69.12(2) 6_665 . 6_665
Ag3d Ag4d Ag3d 94.7133 3_555 . 7_555
Ag3d Ag4d Ag3d 122.979 3_555 . 8_555
Ag3d Ag4d Ag4d 23.7289 3_555 . 6_665
Ag3d Ag4d Ag3d 94.7133 7_555 . 3_555
Ag3d Ag4d Ag3d 30.769 7_555 . 8_555
Ag3d Ag4d Ag4d 108.381 7_555 . 6_665
Ag3d Ag4d Ag3d 122.979 8_555 . 3_555
Ag3d Ag4d Ag3d 30.769 8_555 . 7_555
Ag3d Ag4d Ag4d 129.365 8_555 . 6_665

loop_
_geom_bond_atom_site_label_1
_geom_bond_atom_site_label_2
_geom_bond_distance
_geom_bond_site_symmetry_1
_geom_bond_site_symmetry_2
Ag1 Ag2' 3.27(1) . 3_545
Ag1 Ag2'' 3.04(3) . .
Ag1 Ag3 3.43(1) . 2_555
Ag1 Ag3 3.12(1) . 8_555
Ag1 Ag3' 3.354(5) . 3_545
Ag1 I1 3.054(1) . 7_455
Ag1 I2 2.929(1) . 3_545
Ag1 S1 2.500(1) . .
Ag1 S2 2.540(1) . .
Ag1 Ag1d 0.071(1) . .
Ag1 Ag1d 3.470(1) . 2_556
Ag1 Ag3d 3.451(1) . 2_555
Ag1 Ag3d 3.066(1) . 8_555
Ag2 Ag2' 0.88(3) . .
Ag2 Ag2'' 1.50(5) . .
Ag2 I2 2.82(2) . .
Ag2 I2 3.32(2) . 5_565
Ag2 S2 2.45(1) . .
Ag2 S2 2.45(1) . 2_555
Ag2 Ag2d 0.06(3) . .
Ag2' Ag1 3.27(1) . 3_554
Ag2' Ag1 3.27(1) . 4_555
Ag2' Ag2 0.88(3) . .
Ag2' Ag2'' 2.32(4) . .
Ag2' Ag4 2.97(1) . 5_665
Ag2' Ag4 2.97(1) . 6_665
Ag2' Ag4' 3.09(1) . .
Ag2' Ag4' 3.09(1) . 5_665
Ag2' I1 3.12(1) . 5_665
Ag2' I2 2.80(1) . .
Ag2' S2 2.611(9) . .
Ag2' S2 2.611(9) . 2_555
Ag2' Ag1d 3.22(1) . 3_554
Ag2' Ag1d 3.22(1) . 4_555
Ag2' Ag2d 0.84(1) . .
Ag2' Ag4d 3.07(1) . 5_665
Ag2' Ag4d 3.07(1) . 6_665
Ag2'' Ag1 3.04(3) . .
Ag2'' Ag1 3.04(3) . 2_555
Ag2'' Ag2 1.50(5) . .
Ag2'' Ag2' 2.32(4) . .
Ag2'' I2 2.46(3) . 5_565
Ag2'' S1 3.07(4) . .
Ag2'' S2 2.56(2) . .
Ag2'' S2 2.56(2) . 2_555
Ag2'' Ag1d 3.08(3) . .
Ag2'' Ag1d 3.08(3) . 2_555
Ag2'' Ag2d 1.55(4) . .
Ag3 Ag1 3.43(1) . 2_555
Ag3 Ag1 3.12(1) . 8_454
Ag3 Ag3 1.97(3) . 2_555
Ag3 Ag3' 1.03(2) . 5_565
Ag3 Ag4 2.83(2) . 3_544
Ag3 Ag4 3.18(2) . 7_455
Ag3 Ag4 1.54(2) . 8_454
Ag3 Ag4' 2.29(2) . 3_544
Ag3 I1 3.08(2) . 7_454
Ag3 I2 3.14(1) . 5_565
Ag3 S1 2.45(1) . .
Ag3 S2 2.51(1) . 8_454
Ag3 Ag1d 3.42(1) . 2_555
Ag3 Ag1d 3.14(1) . 8_454
Ag3 Ag3d 0.08(1) . .
Ag3 Ag3d 1.93(2) . 2_555
Ag3 Ag4d 2.82(1) . 3_544
Ag3 Ag4d 3.03(2) . 7_455
Ag3 Ag4d 1.42(1) . 8_454
Ag3' Ag1 3.354(5) . 3_554
Ag3' Ag1 3.354(5) . 4_555
Ag3' Ag3 1.03(2) . 5_565
Ag3' Ag3 1.03(2) . 6_565
Ag3' Ag4 2.30(1) . 3_554
Ag3' Ag4 3.19(1) . 7_465
Ag3' Ag4 2.30(1) . 4_555
Ag3' Ag4 3.19(1) . 8_464
Ag3' Ag4' 2.904(9) . 3_554
Ag3' Ag4' 2.904(9) . 7_465
Ag3' I2 3.049(7) . .
Ag3' S1 2.534(5) . 5_565
Ag3' S2 2.739(4) . 3_554
Ag3' S2 2.739(4) . 4_555
Ag3' Ag1d 3.352(5) . 3_554
Ag3' Ag1d 3.352(5) . 4_555
Ag3' Ag3d 0.993(2) . 5_565
Ag3' Ag3d 0.993(2) . 6_565
Ag3' Ag4d 2.151(3) . 3_554
Ag3' Ag4d 3.132(5) . 7_465
Ag3' Ag4d 2.151(3) . 4_555
Ag3' Ag4d 3.132(5) . 8_464
Ag4 Ag2' 2.97(1) . 5_665
Ag4 Ag3 2.83(2) . 3_555
Ag4 Ag3 3.18(2) . 7_555
Ag4 Ag3 1.54(2) . 8_555
Ag4 Ag3' 2.30(1) . 3_545
Ag4 Ag3' 3.19(1) . 7_565
Ag4 Ag4 1.61(2) . 6_665
Ag4 Ag4' 0.86(1) . .
Ag4 I1 2.85(1) . .
Ag4 S1 3.084(9) . 7_555
Ag4 S2 2.509(5) . .
Ag4 S2 2.54(1) . 6_665
Ag4 Ag3d 2.90(1) . 3_555
Ag4 Ag3d 3.17(1) . 7_555
Ag4 Ag3d 1.62(1) . 8_555
Ag4 Ag4d 0.16(1) . .
Ag4 Ag4d 1.65(1) . 6_665
Ag4' Ag2' 3.09(1) . .
Ag4' Ag2' 3.09(1) . 5_665
Ag4' Ag3 2.29(2) . 3_555
Ag4' Ag3 2.29(2) . 8_555
Ag4' Ag3' 2.904(9) . 3_545
Ag4' Ag3' 2.904(9) . 7_565
Ag4' Ag4 0.86(1) . .
Ag4' Ag4 0.86(1) . 6_665
Ag4' Ag4' 3.17(1) . 5_665
Ag4' I1 3.304(5) . .
Ag4' I1 3.304(5) . 5_665
Ag4' S2 2.438(2) . .
Ag4' S2 2.438(2) . 6_665
Ag4' Ag3d 2.368(6) . 3_555
Ag4' Ag3d 2.368(6) . 8_555
Ag4' Ag4d 0.966(5) . .
Ag4' Ag4d 0.966(5) . 6_665
Sb S1 2.422(1) . 1_565
Sb S2 2.4271(9) . 3_554
Sb S2 2.4271(9) . 4_555
Ag1d Ag1 0.071(1) . .
Ag1d Ag1 3.470(1) . 2_556
Ag1d Ag2' 3.22(1) . 3_545
Ag1d Ag2'' 3.08(3) . .
Ag1d Ag3 3.42(1) . 2_555
Ag1d Ag3 3.14(1) . 8_555
Ag1d Ag3' 3.352(5) . 3_545
Ag1d I1 2.9928(3) . 7_455
Ag1d I2 2.9042(3) . 3_545
Ag1d S1 2.5351(6) . .
Ag1d S2 2.5637(8) . .
Ag1d Ag1d 3.4083 . 2_556
Ag1d Ag3d 3.4402 . 2_555
Ag1d Ag3d 3.0841 . 8_555
Ag2d Ag2 0.06(3) . .
Ag2d Ag2' 0.84(1) . .
Ag2d Ag2'' 1.55(4) . .
Ag2d I2 2.7627(4) . .
Ag2d I2 3.3382(4) . 5_565
Ag2d S2 2.4796(8) . .
Ag2d S2 2.4796(8) . 2_555
Ag3d Ag1 3.451(1) . 2_555
Ag3d Ag1 3.066(1) . 8_454
Ag3d Ag3 0.08(1) . .
Ag3d Ag3 1.93(2) . 2_555
Ag3d Ag3' 0.993(2) . 5_565
Ag3d Ag4 2.90(1) . 3_544
Ag3d Ag4 3.17(1) . 7_455
Ag3d Ag4 1.62(1) . 8_454
Ag3d Ag4' 2.368(6) . 3_544
Ag3d I1 3.1027(1) . 7_454
Ag3d I2 3.0596(3) . 5_565
Ag3d S1 2.460(1) . .
Ag3d S2 2.5140(8) . 8_454
Ag3d Ag1d 3.4402 . 2_555
Ag3d Ag1d 3.0841 . 8_454
Ag3d Ag3d 1.8915 . 2_555
Ag3d Ag4d 2.8826 . 3_544
Ag3d Ag4d 3.0179 . 7_455
Ag3d Ag4d 1.5004 . 8_454
Ag4d Ag2' 3.07(1) . 5_665
Ag4d Ag3 2.82(1) . 3_555
Ag4d Ag3 3.03(2) . 7_555
Ag4d Ag3 1.42(1) . 8_555
Ag4d Ag3' 2.151(3) . 3_545
Ag4d Ag3' 3.132(5) . 7_565
Ag4d Ag4 0.16(1) . .
Ag4d Ag4 1.65(1) . 6_665
Ag4d Ag4' 0.966(5) . .
Ag4d I1 2.9282(3) . .
Ag4d S1 2.9635(9) . 7_555
Ag4d S2 2.5106(7) . .
Ag4d S2 2.5554(8) . 6_665
Ag4d Ag3d 2.8826 . 3_555
Ag4d Ag3d 3.0179 . 7_555
Ag4d Ag3d 1.5004 . 8_555
Ag4d Ag4d 1.6873 . 6_665
